data_1568358
loop_
_publ_author_name
'Mehra, Kundan Singh'
'Jha, Shivangee'
'Menon, Anila M.'
'Chopra, Deepak'
'Sankar, Jeyaraman'

_publ_section_title
;
 The deeper it goes, the brighter it glows: NIR emissive nitro-terrylene
 diimides with deep LUMOs.
;
_journal_issue 12
_journal_name_full 'Chemical science'
_journal_page_first 3147
_journal_page_last 3153
_journal_paper_doi 10.1039/d2sc06162g
_journal_volume 14
_journal_year 2023
_chemical_formula_moiety '2(C58 H44 N4 O8), C H Cl3'
_chemical_formula_sum 'C117 H89 Cl3 N8 O16'
_chemical_formula_weight 1969.31
_space_group_crystal_system triclinic
_space_group_IT_number 2
_space_group_name_Hall '-P 1'
_space_group_name_H-M_alt 'P -1'
_atom_sites_solution_hydrogens geom
_atom_sites_solution_primary direct
_audit_creation_date 2022-08-05
_audit_creation_method
;
Olex2 1.3
(compiled 2020.11.12 svn.r5f609507 for OlexSys, GUI svn.r6408)
;
_audit_update_record
;
2022-08-30 deposited with the CCDC.	2023-01-30 downloaded from the CCDC.
;
_cell_angle_alpha 86.235(7)
_cell_angle_beta 85.355(2)
_cell_angle_gamma 89.587(9)
_cell_formula_units_Z 2
_cell_length_a 9.412(2)
_cell_length_b 23.109(16)
_cell_length_c 30.268(10)
_cell_measurement_reflns_used 1416
_cell_measurement_temperature 100.0
_cell_measurement_theta_max 16.85
_cell_measurement_theta_min 2.46
_cell_volume 6548(5)
_computing_cell_refinement 'SAINT V8.40B (?, 2016)'
_computing_data_reduction 'SAINT V8.40B (?, 2016)'
_computing_molecular_graphics 'Olex2 1.3 (Dolomanov et al., 2009)'
_computing_publication_material 'Olex2 1.3 (Dolomanov et al., 2009)'
_computing_structure_refinement 'SHELXL 2018/3 (Sheldrick, 2015)'
_computing_structure_solution 'SHELXT 2018/2 (Sheldrick, 2018)'
_diffrn_ambient_temperature 100.0
_diffrn_measured_fraction_theta_full 0.990
_diffrn_measured_fraction_theta_max 0.990
_diffrn_measurement_device_type 'Bruker APEX-II CCD'
_diffrn_measurement_method '\f and \w scans'
_diffrn_radiation_type MoK\a
_diffrn_radiation_wavelength 0.71073
_diffrn_reflns_av_R_equivalents 0.9119
_diffrn_reflns_av_unetI/netI 0.5137
_diffrn_reflns_Laue_measured_fraction_full 0.990
_diffrn_reflns_Laue_measured_fraction_max 0.990
_diffrn_reflns_limit_h_max 11
_diffrn_reflns_limit_h_min -11
_diffrn_reflns_limit_k_max 27
_diffrn_reflns_limit_k_min -27
_diffrn_reflns_limit_l_max 36
_diffrn_reflns_limit_l_min -36
_diffrn_reflns_number 169920
_diffrn_reflns_point_group_measured_fraction_full 0.990
_diffrn_reflns_point_group_measured_fraction_max 0.990
_diffrn_reflns_theta_full 25.191
_diffrn_reflns_theta_max 25.191
_diffrn_reflns_theta_min 1.766
_exptl_absorpt_coefficient_mu 0.126
_exptl_absorpt_correction_T_max 0.7452
_exptl_absorpt_correction_T_min 0.3320
_exptl_absorpt_correction_type multi-scan
_exptl_absorpt_process_details
;
SADABS-2016/2 (Bruker,2016/2) was used for absorption correction.
wR2(int) was 0.1601 before and 0.0929 after correction.
The Ratio of minimum to maximum transmission is 0.4455.
The \l/2 correction factor is Not present.
;
_exptl_crystal_colour 'clear greenish blue'
_exptl_crystal_colour_lustre clear
_exptl_crystal_colour_modifier greenish
_exptl_crystal_colour_primary blue
_exptl_crystal_density_diffrn 0.999
_exptl_crystal_description plate
_exptl_crystal_F_000 2052
_exptl_crystal_size_max 0.102
_exptl_crystal_size_mid 0.086
_exptl_crystal_size_min 0.074
_refine_diff_density_max 0.623
_refine_diff_density_min -0.527
_refine_diff_density_rms 0.097
_refine_ls_extinction_method none
_refine_ls_goodness_of_fit_ref 0.971
_refine_ls_hydrogen_treatment constr
_refine_ls_matrix_type full
_refine_ls_number_parameters 1332
_refine_ls_number_reflns 23329
_refine_ls_number_restraints 1032
_refine_ls_restrained_S_all 0.968
_refine_ls_R_factor_all 0.3913
_refine_ls_R_factor_gt 0.1584
_refine_ls_shift/su_max 0.000
_refine_ls_shift/su_mean 0.000
_refine_ls_structure_factor_coef Fsqd
_refine_ls_weighting_details 'w=1/[\s^2^(Fo^2^)+(0.2000P)^2^] where P=(Fo^2^+2Fc^2^)/3'
_refine_ls_weighting_scheme calc
_refine_ls_wR_factor_gt 0.4012
_refine_ls_wR_factor_ref 0.5390
_reflns_Friedel_coverage 0.000
_reflns_number_gt 4205
_reflns_number_total 23329
_reflns_threshold_expression 'I > 2\s(I)'
_cod_data_source_file d2sc06162g3.cif
_cod_data_source_block tdi_n2_iii
_cod_depositor_comments 'Adding full bibliography for 1568354--1568358.cif.'
_cod_database_code 1568358
_shelx_shelxl_version_number 2018/3
_shelx_space_group_comment
;
The symmetry employed for this shelxl refinement is uniquely defined
by the following loop, which should always be used as a source of
symmetry information in preference to the above space-group names.
They are only intended as comments.
;
_shelx_estimated_absorpt_t_max 0.991
_shelx_estimated_absorpt_t_min 0.987
_olex2_refinement_description
;
1. Fixed Uiso
 At 1.2 times of:
  All C(H) groups
 At 1.5 times of:
  All C(H,H,H) groups
2. Uiso/Uaniso restraints and constraints
All non-hydrogen atoms have similar U: within 2A with sigma of 0.002 and sigma
for terminal atoms of 0.004 within 2A
3. Others
 Sof(O11A)=Sof(O12A)=1-FVAR(1)
 Sof(O11)=Sof(O12)=FVAR(1)
4.a Ternary CH refined with riding coordinates:
 C61(H61), C56(H56), C10(H10), C114(H114), C68(H68), C3(H3), C107(H107),
 C49(H49), C117(H117)
4.b Aromatic/amide H refined with riding coordinates:
 C18(H18), C64(H64), C102(H102), C101(H101), C66(H66), C97(H97), C92(H92),
 C24(H24), C76(H76), C65(H65), C110(H110), C43(H43), C19(H19), C29(H29),
 C28(H28), C112(H112), C53(H53), C111(H111), C34(H34), C8(H8), C54(H54),
 C82(H82), C39(H39), C7(H7), C91(H91), C81(H81), C33(H33), C6(H6), C38(H38),
 C87(H87), C86(H86), C52(H52)
4.c Idealised Me refined as rotating group:
 C58(H58A,H58B,H58C), C51(H51A,H51B,H51C), C50(H50A,H50B,H50C), C63(H63A,H63B,
 H63C), C57(H57A,H57B,H57C), C115(H11A,H11B,H11C), C116(H11D,H11E,H11F),
 C62(H62A,H62B,H62C), C12(H12A,H12B,H12C), C4(H4A,H4B,H4C), C11(H11G,H11H,H11I),
  C5(H5A,H5B,H5C), C109(H10A,H10B,H10C), C108(H10D,H10E,H10F), C69(H69A,H69B,
 H69C), C70(H70A,H70B,H70C)
;
_smtbx_masks_special_details
;
A solvent mask was calculated and 639 electrons were 
found in a volume of 2393\%A^3^ in 1 void per unit cell. 
This is consistent with the presence of 4[CHCl3], 2[C6H14] per Formula Unit 
which account for 664 electrons per unit cell.
;
_smtbx_masks_void_probe_radius 1.2
_smtbx_masks_void_truncation_radius 1.2
_olex2_submission_special_instructions 'No special instructions were received'

loop_
_space_group_symop_operation_xyz
'x, y, z'
'-x, -y, -z'

loop_
_atom_site_label
_atom_site_type_symbol
_atom_site_fract_x
_atom_site_fract_y
_atom_site_fract_z
_atom_site_U_iso_or_equiv
_atom_site_adp_type
_atom_site_occupancy
_atom_site_site_symmetry_order
_atom_site_calc_flag
_atom_site_refinement_flags_posn
_atom_site_refinement_flags_adp
_atom_site_refinement_flags_occupancy
_atom_site_disorder_assembly
_atom_site_disorder_group
O16 O 0.2807(11) 0.7983(4) 0.1827(3) 0.0637(19) Uani 1 1 d . U . . .
O15 O 0.0448(11) 0.7832(4) 0.0594(3) 0.0662(19) Uani 1 1 d . U . . .
N1 N -0.3121(14) -0.3442(5) 0.3146(4) 0.0736(12) Uani 1 1 d . U . . .
O1 O -0.4475(12) -0.3186(4) 0.2590(3) 0.075(2) Uani 1 1 d . U . . .
N2 N -0.1055(17) -0.1860(5) 0.4454(5) 0.0741(15) Uani 1 1 d . U . . .
N8 N 0.1675(14) 0.7920(5) 0.1202(4) 0.0675(12) Uani 1 1 d . U . . .
N4 N -0.1522(15) 0.3160(5) 0.3806(4) 0.0778(12) Uani 1 1 d . U . . .
O6 O -0.1101(13) 0.0663(4) 0.5014(4) 0.084(2) Uani 1 1 d . U . . .
O8 O -0.0303(12) 0.2966(4) 0.4399(3) 0.080(2) Uani 1 1 d . U . . .
O7 O -0.2689(12) 0.3350(4) 0.3183(3) 0.079(2) Uani 1 1 d . U . . .
N3 N -0.0302(18) 0.0818(5) 0.4709(5) 0.0760(15) Uani 1 1 d . U . . .
O9 O 0.1622(12) 0.1086(4) 0.1267(3) 0.080(2) Uani 1 1 d . U . . .
O10 O 0.4321(12) 0.1297(4) 0.2410(3) 0.082(2) Uani 1 1 d . U . . .
C105 C 0.1438(19) 0.8525(6) 0.1172(5) 0.0715(13) Uani 1 1 d . U . . .
O4 O 0.0062(13) -0.1978(4) 0.4525(3) 0.0827(19) Uani 1 1 d . U . . .
O5 O 0.0889(13) 0.0752(4) 0.4710(4) 0.082(2) Uani 1 1 d . U . . .
N5 N 0.3170(15) 0.1204(5) 0.1800(4) 0.0791(12) Uani 1 1 d . U . . .
C94 C 0.2330(17) 0.6095(6) 0.1304(5) 0.0665(11) Uani 1 1 d . U . . .
O3 O -0.1829(13) -0.1680(4) 0.4741(4) 0.0835(19) Uani 1 1 d . U . . .
C31 C -0.2564(17) 0.0139(6) 0.3621(5) 0.0679(11) Uani 1 1 d . U . . .
C90 C 0.3280(18) 0.5214(6) 0.1676(5) 0.0679(12) Uani 1 1 d . U . . .
C21 C -0.2973(17) -0.1653(6) 0.3404(5) 0.0672(11) Uani 1 1 d . U . . .
C18 C -0.4448(17) -0.2000(6) 0.2708(5) 0.0681(14) Uani 1 1 d . U . . .
H18 H -0.498738 -0.211135 0.247491 0.082 Uiso 1 1 calc R U . . .
C103 C 0.1085(18) 0.7592(6) 0.0875(5) 0.0668(12) Uani 1 1 d . U . . .
C25 C -0.3406(17) -0.0626(6) 0.3198(5) 0.0669(12) Uani 1 1 d . U . . .
C89 C 0.2680(18) 0.4867(6) 0.1388(5) 0.0688(11) Uani 1 1 d . U . . .
C99 C 0.2096(17) 0.6678(6) 0.1261(5) 0.0658(11) Uani 1 1 d . U . . .
C37 C -0.1606(18) 0.0942(6) 0.4025(5) 0.0703(12) Uani 1 1 d . U . . .
C64 C 0.432(2) -0.0301(7) 0.1751(5) 0.0833(16) Uani 1 1 d . U . . .
H64 H 0.507228 -0.051686 0.161220 0.100 Uiso 1 1 calc R U . . .
C15 C -0.3088(17) -0.2251(6) 0.3338(5) 0.0680(12) Uani 1 1 d . U . . .
C100 C 0.2711(17) 0.7049(6) 0.1568(5) 0.0652(12) Uani 1 1 d . U . . .
C14 C -0.3797(17) -0.2412(6) 0.2974(5) 0.0689(12) Uani 1 1 d . U . . .
C59 C 0.315(2) 0.0559(7) 0.1908(6) 0.0822(13) Uani 1 1 d . U . . .
C42 C -0.1214(18) 0.2151(6) 0.4097(5) 0.0738(12) Uani 1 1 d . U . . .
C1 C -0.323(2) -0.4050(7) 0.3064(5) 0.0786(13) Uani 1 1 d . U . . .
C102 C 0.3675(17) 0.6195(6) 0.1918(5) 0.0660(13) Uani 1 1 d . U . . .
H102 H 0.429388 0.603161 0.212544 0.079 Uiso 1 1 calc R U . . .
C85 C 0.3477(18) 0.4007(6) 0.1808(5) 0.0697(12) Uani 1 1 d . U . . .
C9 C -0.444(2) -0.4348(7) 0.3282(6) 0.0821(15) Uani 1 1 d . U . . .
C101 C 0.3420(16) 0.6796(5) 0.1892(5) 0.0655(13) Uani 1 1 d . U . . .
H101 H 0.375896 0.702662 0.210982 0.079 Uiso 1 1 calc R U . . .
C20 C -0.3542(17) -0.1218(6) 0.3114(5) 0.0668(12) Uani 1 1 d . U . . .
C104 C 0.2409(18) 0.7690(6) 0.1557(5) 0.0659(12) Uani 1 1 d . U . . .
C113 C 0.0193(19) 0.8755(6) 0.1447(5) 0.0749(14) Uani 1 1 d . U . . .
C22 C -0.2122(17) -0.1478(6) 0.3761(5) 0.0685(11) Uani 1 1 d . U . . .
C95 C 0.3030(17) 0.5840(6) 0.1642(5) 0.0663(12) Uani 1 1 d . U . . .
C44 C -0.0848(18) 0.1155(6) 0.4347(5) 0.0728(13) Uani 1 1 d . U . . .
C72 C 0.2321(18) 0.2065(6) 0.1394(5) 0.0741(12) Uani 1 1 d . U . . .
C41 C -0.1917(18) 0.1946(6) 0.3742(5) 0.0729(12) Uani 1 1 d . U . . .
C26 C -0.2751(17) -0.0437(6) 0.3559(5) 0.0672(11) Uani 1 1 d . U . . .
C30 C -0.3136(17) 0.0560(6) 0.3317(5) 0.0684(12) Uani 1 1 d . U . . .
C55 C -0.226(2) 0.4053(7) 0.4111(6) 0.0826(15) Uani 1 1 d . U . . .
C23 C -0.1685(18) -0.1959(6) 0.4042(5) 0.0707(12) Uani 1 1 d . U . . .
C77 C 0.1573(18) 0.2876(6) 0.0972(5) 0.0725(13) Uani 1 1 d . U . . .
C47 C -0.135(2) 0.3777(7) 0.3836(6) 0.0812(13) Uani 1 1 d . U . . .
C79 C 0.2912(18) 0.3000(6) 0.1580(5) 0.0715(12) Uani 1 1 d . U . . .
C66 C 0.215(2) -0.0326(7) 0.2278(5) 0.0831(16) Uani 1 1 d . U . . .
H66 H 0.147455 -0.054380 0.247052 0.100 Uiso 1 1 calc R U . . .
C32 C -0.1778(17) 0.0344(6) 0.3957(5) 0.0689(12) Uani 1 1 d . U . . .
C97 C 0.0871(17) 0.6645(6) 0.0617(5) 0.0693(13) Uani 1 1 d . U . . .
H97 H 0.037804 0.682694 0.038389 0.083 Uiso 1 1 calc R U . . .
C73 C 0.2933(18) 0.2411(6) 0.1668(5) 0.0736(12) Uani 1 1 d . U . . .
C98 C 0.1353(17) 0.6948(6) 0.0931(5) 0.0670(12) Uani 1 1 d . U . . .
C92 C 0.4079(17) 0.4376(6) 0.2080(5) 0.0691(13) Uani 1 1 d . U . . .
H92 H 0.459446 0.421556 0.231649 0.083 Uiso 1 1 calc R U . . .
C48 C -0.008(2) 0.4021(7) 0.3572(6) 0.0839(15) Uani 1 1 d . U . . .
C16 C -0.2307(18) -0.2657(6) 0.3592(5) 0.0695(12) Uani 1 1 d . U . . .
C96 C 0.1121(18) 0.6037(6) 0.0645(5) 0.0715(12) Uani 1 1 d . U . . .
C24 C -0.1629(17) -0.2502(6) 0.3921(5) 0.0699(13) Uani 1 1 d . U . . .
H24 H -0.108321 -0.278159 0.407913 0.084 Uiso 1 1 calc R U . . .
C76 C 0.1663(17) 0.2292(6) 0.1031(5) 0.0726(13) Uani 1 1 d . U . . .
H76 H 0.128650 0.204707 0.082934 0.087 Uiso 1 1 calc R U . . .
C78 C 0.2229(18) 0.3248(6) 0.1203(5) 0.0717(12) Uani 1 1 d . U . . .
C27 C -0.1979(17) -0.0855(6) 0.3824(5) 0.0677(12) Uani 1 1 d . U . . .
C13 C -0.3880(18) -0.3022(6) 0.2893(5) 0.0717(13) Uani 1 1 d . U . . .
C60 C 0.425(2) 0.0305(7) 0.1681(6) 0.0846(15) Uani 1 1 d . U . . .
C65 C 0.323(2) -0.0579(7) 0.2036(5) 0.0831(17) Uani 1 1 d . U . . .
H65 H 0.325878 -0.099095 0.206037 0.100 Uiso 1 1 calc R U . . .
C67 C 0.211(2) 0.0295(7) 0.2222(6) 0.0840(15) Uani 1 1 d . U . . .
C40 C -0.2454(18) 0.2365(6) 0.3436(5) 0.0743(12) Uani 1 1 d . U . . .
C36 C -0.2200(17) 0.1352(6) 0.3730(5) 0.0710(12) Uani 1 1 d . U . . .
C110 C 0.1965(19) 0.9474(6) 0.0874(5) 0.0743(16) Uani 1 1 d . U . . .
H110 H 0.256367 0.973450 0.068941 0.089 Uiso 1 1 calc R U . . .
C88 C 0.1927(18) 0.5119(6) 0.1028(5) 0.0696(12) Uani 1 1 d . U . . .
C74 C 0.3734(18) 0.2157(6) 0.2007(5) 0.0751(12) Uani 1 1 d . U . . .
C84 C 0.2800(18) 0.4278(6) 0.1446(5) 0.0697(11) Uani 1 1 d . U . . .
C45 C -0.2310(18) 0.2994(6) 0.3479(5) 0.0765(13) Uani 1 1 d . U . . .
C43 C -0.0703(17) 0.1776(6) 0.4396(5) 0.0729(13) Uani 1 1 d . U . . .
H43 H -0.024699 0.191030 0.463860 0.088 Uiso 1 1 calc R U . . .
C19 C -0.4301(17) -0.1427(6) 0.2786(5) 0.0672(13) Uani 1 1 d . U . . .
H19 H -0.475854 -0.115074 0.259901 0.081 Uiso 1 1 calc R U . . .
C80 C 0.3621(18) 0.3365(6) 0.1859(5) 0.0709(12) Uani 1 1 d . U . . .
C71 C 0.2352(19) 0.1418(6) 0.1473(5) 0.0770(13) Uani 1 1 d . U . . .
C29 C -0.3979(17) 0.0368(6) 0.3010(5) 0.0680(13) Uani 1 1 d . U . . .
H29 H -0.449063 0.064192 0.283560 0.082 Uiso 1 1 calc R U . . .
C28 C -0.4104(17) -0.0212(6) 0.2947(5) 0.0677(13) Uani 1 1 d . U . . .
H28 H -0.468118 -0.033095 0.272600 0.081 Uiso 1 1 calc R U . . .
C2 C -0.214(2) -0.4277(7) 0.2776(6) 0.0821(15) Uani 1 1 d . U . . .
C83 C 0.2324(18) 0.3898(6) 0.1134(5) 0.0711(12) Uani 1 1 d . U . . .
C35 C -0.2934(17) 0.1188(6) 0.3359(5) 0.0705(12) Uani 1 1 d . U . . .
C112 C -0.0005(19) 0.9341(6) 0.1397(5) 0.0746(16) Uani 1 1 d . U . . .
H112 H -0.077849 0.951154 0.156442 0.090 Uiso 1 1 calc R U . . .
C53 C -0.0867(19) 0.4929(7) 0.3873(6) 0.0830(17) Uani 1 1 d . U . . .
H53 H -0.072351 0.533306 0.389085 0.100 Uiso 1 1 calc R U . . .
C61 C 0.540(2) 0.0608(7) 0.1392(6) 0.0891(18) Uani 1 1 d . U . . .
H61 H 0.522248 0.103329 0.141110 0.107 Uiso 1 1 calc R U . . .
C111 C 0.0839(18) 0.9678(7) 0.1126(5) 0.0746(16) Uani 1 1 d . U . . .
H111 H 0.065000 1.008302 0.110510 0.090 Uiso 1 1 calc R U . . .
C34 C -0.0985(17) -0.0666(6) 0.4102(5) 0.0683(13) Uani 1 1 d . U . . .
H34 H -0.040519 -0.094153 0.425084 0.082 Uiso 1 1 calc R U . . .
C75 C 0.3765(19) 0.1520(6) 0.2102(5) 0.0778(13) Uani 1 1 d . U . . .
C8 C -0.450(2) -0.4946(7) 0.3205(5) 0.0815(16) Uani 1 1 d . U . . .
H8 H -0.525086 -0.519277 0.332810 0.098 Uiso 1 1 calc R U . . .
C54 C -0.193(2) 0.4688(7) 0.4126(6) 0.0827(16) Uani 1 1 d . U . . .
H54 H -0.250585 0.491675 0.432075 0.099 Uiso 1 1 calc R U . . .
C82 C 0.4326(18) 0.2498(6) 0.2266(5) 0.0741(14) Uani 1 1 d . U . . .
H82 H 0.481684 0.233110 0.250510 0.089 Uiso 1 1 calc R U . . .
C39 C -0.3165(17) 0.2164(6) 0.3099(5) 0.0732(14) Uani 1 1 d . U . . .
H39 H -0.347642 0.243704 0.287856 0.088 Uiso 1 1 calc R U . . .
C7 C -0.338(2) -0.5134(7) 0.2940(5) 0.0815(17) Uani 1 1 d . U . . .
H7 H -0.340492 -0.553808 0.289898 0.098 Uiso 1 1 calc R U . . .
C91 C 0.3967(17) 0.4931(6) 0.2025(5) 0.0683(13) Uani 1 1 d . U . . .
H91 H 0.436940 0.516162 0.223157 0.082 Uiso 1 1 calc R U . . .
C106 C 0.2256(19) 0.8849(6) 0.0888(5) 0.0734(14) Uani 1 1 d . U . . .
C56 C -0.3453(19) 0.3792(7) 0.4386(6) 0.0845(17) Uani 1 1 d . U . . .
H56 H -0.319399 0.338021 0.446506 0.101 Uiso 1 1 calc R U . . .
C81 C 0.4259(17) 0.3107(6) 0.2201(5) 0.0724(14) Uani 1 1 d . U . . .
H81 H 0.467418 0.333888 0.240418 0.087 Uiso 1 1 calc R U . . .
C10 C -0.558(2) -0.4084(7) 0.3602(6) 0.0859(18) Uani 1 1 d . U . . .
H10 H -0.536250 -0.366064 0.355695 0.103 Uiso 1 1 calc R U . . .
C33 C -0.0842(17) -0.0094(6) 0.4161(5) 0.0690(13) Uani 1 1 d . U . . .
H33 H -0.012384 0.002723 0.433799 0.083 Uiso 1 1 calc R U . . .
C6 C -0.233(2) -0.4878(7) 0.2739(5) 0.0819(16) Uani 1 1 d . U . . .
H6 H -0.166231 -0.508818 0.256014 0.098 Uiso 1 1 calc R U . . .
C114 C -0.0814(19) 0.8339(7) 0.1745(5) 0.0786(17) Uani 1 1 d . U . . .
H114 H -0.054033 0.792988 0.168923 0.094 Uiso 1 1 calc R U . . .
C68 C 0.087(2) 0.0578(7) 0.2480(6) 0.0872(17) Uani 1 1 d . U . . .
H68 H 0.102890 0.100307 0.241361 0.105 Uiso 1 1 calc R U . . .
C3 C -0.101(2) -0.3913(7) 0.2520(6) 0.0863(18) Uani 1 1 d . U . . .
H3 H -0.112243 -0.353396 0.266059 0.104 Uiso 1 1 calc R U . . .
C58 C -0.4749(18) 0.3785(7) 0.4111(5) 0.089(3) Uani 1 1 d . U . . .
H58A H -0.539253 0.347166 0.423048 0.134 Uiso 1 1 calc R U . . .
H58B H -0.443108 0.372267 0.380130 0.134 Uiso 1 1 calc R U . . .
H58C H -0.525090 0.415747 0.412508 0.134 Uiso 1 1 calc R U . . .
C38 C -0.3448(17) 0.1588(6) 0.3063(5) 0.0720(14) Uani 1 1 d . U . . .
H38 H -0.399547 0.147115 0.283383 0.086 Uiso 1 1 calc R U . . .
C87 C 0.1188(18) 0.4766(6) 0.0779(5) 0.0723(13) Uani 1 1 d . U . . .
H87 H 0.045978 0.491446 0.060289 0.087 Uiso 1 1 calc R U . . .
C86 C 0.1571(17) 0.4157(6) 0.0797(5) 0.0730(13) Uani 1 1 d . U . . .
H86 H 0.129801 0.392591 0.056968 0.088 Uiso 1 1 calc R U . . .
O2 O -0.1646(11) -0.3652(4) 0.3694(3) 0.074(2) Uani 1 1 d . U . . .
C17 C -0.2276(18) -0.3283(6) 0.3473(5) 0.0721(13) Uani 1 1 d . U . . .
C107 C 0.3499(18) 0.8655(7) 0.0619(5) 0.0748(17) Uani 1 1 d . U . . .
H107 H 0.328496 0.824962 0.054973 0.090 Uiso 1 1 calc R U . . .
C52 C 0.0066(19) 0.4641(7) 0.3583(6) 0.0837(16) Uani 1 1 d . U . . .
H52 H 0.077875 0.484652 0.339662 0.100 Uiso 1 1 calc R U . . .
C49 C 0.096(2) 0.3729(7) 0.3264(6) 0.0871(18) Uani 1 1 d . U . . .
H49 H 0.068400 0.331090 0.330520 0.104 Uiso 1 1 calc R U . . .
C51 C 0.083(2) 0.3877(7) 0.2792(5) 0.094(3) Uani 1 1 d . U . . .
H51A H 0.077147 0.429883 0.273947 0.141 Uiso 1 1 calc R U . . .
H51B H -0.003887 0.369961 0.270252 0.141 Uiso 1 1 calc R U . . .
H51C H 0.166016 0.373018 0.261729 0.141 Uiso 1 1 calc R U . . .
C50 C 0.2379(19) 0.3733(7) 0.3381(6) 0.093(3) Uani 1 1 d . U . . .
H50A H 0.282026 0.335488 0.333242 0.139 Uiso 1 1 calc R U . . .
H50B H 0.238867 0.381238 0.369498 0.139 Uiso 1 1 calc R U . . .
H50C H 0.291549 0.403555 0.319738 0.139 Uiso 1 1 calc R U . . .
C63 C 0.689(2) 0.0490(7) 0.1536(6) 0.098(3) Uani 1 1 d . U . . .
H63A H 0.699124 0.066113 0.181959 0.147 Uiso 1 1 calc R U . . .
H63B H 0.759732 0.066184 0.131007 0.147 Uiso 1 1 calc R U . . .
H63C H 0.705010 0.007019 0.157104 0.147 Uiso 1 1 calc R U . . .
C57 C -0.3904(19) 0.4064(7) 0.4805(5) 0.087(3) Uani 1 1 d . U . . .
H57A H -0.430719 0.444894 0.473564 0.131 Uiso 1 1 calc R U . . .
H57B H -0.307808 0.410309 0.497775 0.131 Uiso 1 1 calc R U . . .
H57C H -0.462622 0.382130 0.497750 0.131 Uiso 1 1 calc R U . . .
C115 C -0.2313(18) 0.8445(7) 0.1621(5) 0.084(3) Uani 1 1 d . U . . .
H11A H -0.292952 0.812997 0.175395 0.127 Uiso 1 1 calc R U . . .
H11B H -0.232610 0.846018 0.129664 0.127 Uiso 1 1 calc R U . . .
H11C H -0.265879 0.881459 0.173010 0.127 Uiso 1 1 calc R U . . .
C116 C -0.0683(19) 0.8431(7) 0.2199(5) 0.086(3) Uani 1 1 d . U . . .
H11D H -0.081625 0.884397 0.224759 0.129 Uiso 1 1 calc R U . . .
H11E H 0.026600 0.830835 0.227963 0.129 Uiso 1 1 calc R U . . .
H11F H -0.141004 0.820465 0.238465 0.129 Uiso 1 1 calc R U . . .
C62 C 0.546(2) 0.0497(7) 0.0929(5) 0.097(3) Uani 1 1 d . U . . .
H62A H 0.543804 0.007785 0.089868 0.146 Uiso 1 1 calc R U . . .
H62B H 0.633995 0.065917 0.077751 0.146 Uiso 1 1 calc R U . . .
H62C H 0.463624 0.067889 0.079621 0.146 Uiso 1 1 calc R U . . .
C46 C -0.0968(19) 0.2788(6) 0.4119(6) 0.0763(13) Uani 1 1 d . U . . .
C12 C -0.6948(19) -0.4115(7) 0.3429(6) 0.092(3) Uani 1 1 d . U . . .
H12A H -0.733445 -0.450691 0.349041 0.138 Uiso 1 1 calc R U . . .
H12B H -0.684883 -0.402235 0.310689 0.138 Uiso 1 1 calc R U . . .
H12C H -0.759747 -0.383536 0.356973 0.138 Uiso 1 1 calc R U . . .
C4 C 0.0372(19) -0.4099(7) 0.2632(6) 0.095(3) Uani 1 1 d . U . . .
H4A H 0.061946 -0.446109 0.249171 0.142 Uiso 1 1 calc R U . . .
H4B H 0.037213 -0.416455 0.295497 0.142 Uiso 1 1 calc R U . . .
H4C H 0.107356 -0.380038 0.252525 0.142 Uiso 1 1 calc R U . . .
C11 C -0.523(2) -0.4214(7) 0.4045(5) 0.095(3) Uani 1 1 d . U . . .
H11G H -0.532961 -0.386266 0.420961 0.143 Uiso 1 1 calc R U . . .
H11H H -0.424686 -0.435441 0.404250 0.143 Uiso 1 1 calc R U . . .
H11I H -0.587747 -0.451334 0.418772 0.143 Uiso 1 1 calc R U . . .
C5 C -0.128(2) -0.3755(7) 0.2055(5) 0.094(3) Uani 1 1 d . U . . .
H5A H -0.040036 -0.361126 0.189110 0.141 Uiso 1 1 calc R U . . .
H5B H -0.201422 -0.345167 0.204545 0.141 Uiso 1 1 calc R U . . .
H5C H -0.161271 -0.409719 0.191789 0.141 Uiso 1 1 calc R U . . .
C109 C 0.3930(18) 0.8971(6) 0.0185(5) 0.076(3) Uani 1 1 d . U . . .
H10A H 0.310863 0.900510 0.000585 0.115 Uiso 1 1 calc R U . . .
H10B H 0.469439 0.875650 0.002826 0.115 Uiso 1 1 calc R U . . .
H10C H 0.426961 0.935882 0.023653 0.115 Uiso 1 1 calc R U . . .
C108 C 0.4845(17) 0.8611(6) 0.0902(5) 0.078(3) Uani 1 1 d . U . . .
H10D H 0.527926 0.899498 0.090398 0.116 Uiso 1 1 calc R U . . .
H10E H 0.554100 0.834183 0.077039 0.116 Uiso 1 1 calc R U . . .
H10F H 0.454646 0.846897 0.120771 0.116 Uiso 1 1 calc R U . . .
C69 C -0.0373(19) 0.0473(7) 0.2297(6) 0.093(3) Uani 1 1 d . U . . .
H69A H -0.016449 0.038229 0.198688 0.140 Uiso 1 1 calc R U . . .
H69B H -0.098548 0.081726 0.231026 0.140 Uiso 1 1 calc R U . . .
H69C H -0.086290 0.014379 0.246310 0.140 Uiso 1 1 calc R U . . .
N7 N 0.0543(18) 0.5773(5) 0.0275(5) 0.0768(15) Uani 1 1 d . U . . .
C70 C 0.108(2) 0.0487(7) 0.2935(5) 0.092(3) Uani 1 1 d . U . . .
H70A H 0.020437 0.033679 0.309751 0.138 Uiso 1 1 calc R U . . .
H70B H 0.133472 0.085558 0.305173 0.138 Uiso 1 1 calc R U . . .
H70C H 0.185585 0.020700 0.297310 0.138 Uiso 1 1 calc R U . . .
O13 O 0.1188(13) 0.5690(4) -0.0044(4) 0.086(2) Uani 1 1 d . U . . .
O14 O -0.0624(14) 0.5672(4) 0.0287(4) 0.088(2) Uani 1 1 d . U . . .
C93 C 0.1819(18) 0.5760(6) 0.0958(5) 0.0690(11) Uani 1 1 d . U . . .
N6 N 0.0911(17) 0.3058(5) 0.0555(5) 0.0737(15) Uani 1 1 d . U . A 2
O11 O 0.173(2) 0.3271(8) 0.0252(6) 0.0745(18) Uani 0.598(11) 1 d . U P B 1
O12 O -0.024(2) 0.2941(7) 0.0486(6) 0.0738(18) Uani 0.598(11) 1 d . U P B 1
O11A O -0.018(3) 0.3352(10) 0.0670(8) 0.074(2) Uani 0.402(11) 1 d . U P A 2
O12A O 0.130(3) 0.2951(11) 0.0191(9) 0.074(2) Uani 0.402(11) 1 d . U P A 2
Cl1 Cl 0.2249(6) 0.3357(2) 0.50093(18) 0.1110(16) Uani 1 1 d . U . . .
Cl4 Cl 0.1832(7) 0.4554(2) 0.4785(2) 0.1295(17) Uani 1 1 d . U . . .
Cl6 Cl -0.0226(7) 0.3920(3) 0.5358(2) 0.1330(18) Uani 1 1 d . U . . .
C117 C 0.094(2) 0.3874(8) 0.4902(7) 0.1236(18) Uani 1 1 d . U . . .
H117 H 0.042688 0.377159 0.464199 0.148 Uiso 1 1 calc R U . . .

loop_
_atom_site_aniso_label
_atom_site_aniso_U_11
_atom_site_aniso_U_22
_atom_site_aniso_U_33
_atom_site_aniso_U_23
_atom_site_aniso_U_13
_atom_site_aniso_U_12
O16 0.106(4) 0.040(3) 0.051(4) -0.007(3) -0.038(4) 0.003(3)
O15 0.101(4) 0.041(4) 0.062(4) -0.001(3) -0.044(4) 0.006(3)
N1 0.104(3) 0.053(2) 0.070(2) 0.000(2) -0.045(2) -0.002(2)
O1 0.105(4) 0.054(4) 0.071(4) 0.002(3) -0.045(4) -0.002(4)
N2 0.104(3) 0.054(3) 0.070(3) -0.005(2) -0.044(3) 0.001(3)
N8 0.103(3) 0.045(2) 0.060(2) -0.0053(18) -0.037(2) 0.005(2)
N4 0.105(3) 0.051(2) 0.082(2) 0.003(2) -0.046(2) -0.005(2)
O6 0.112(5) 0.058(4) 0.082(4) 0.012(4) -0.034(4) 0.004(4)
O8 0.109(4) 0.052(4) 0.084(4) 0.002(4) -0.045(4) -0.006(4)
O7 0.107(4) 0.051(4) 0.084(4) 0.009(4) -0.048(4) -0.009(4)
N3 0.104(3) 0.051(3) 0.077(3) 0.010(2) -0.041(3) 0.000(3)
O9 0.122(4) 0.051(4) 0.075(4) -0.005(3) -0.060(4) 0.012(4)
O10 0.124(4) 0.047(4) 0.083(4) -0.004(3) -0.061(4) 0.010(4)
C105 0.103(3) 0.053(2) 0.062(2) -0.003(2) -0.034(2) 0.004(2)
O4 0.112(4) 0.066(3) 0.077(4) -0.009(3) -0.043(4) -0.002(4)
O5 0.106(5) 0.061(4) 0.082(4) 0.014(4) -0.039(4) 0.006(4)
N5 0.120(3) 0.048(2) 0.077(2) -0.0069(19) -0.054(2) 0.010(2)
C94 0.105(2) 0.0391(19) 0.062(2) -0.0085(18) -0.041(2) 0.0045(19)
O3 0.112(4) 0.067(4) 0.077(4) -0.008(3) -0.039(4) -0.002(3)
C31 0.099(2) 0.0415(19) 0.069(2) 0.0049(18) -0.048(2) -0.0026(19)
C90 0.108(2) 0.0379(19) 0.064(2) -0.0073(18) -0.045(2) 0.007(2)
C21 0.099(2) 0.0441(19) 0.064(2) 0.0025(18) -0.047(2) -0.0014(19)
C18 0.100(3) 0.045(2) 0.065(2) 0.002(2) -0.047(2) -0.003(2)
C103 0.103(3) 0.043(2) 0.060(2) -0.006(2) -0.039(2) 0.005(2)
C25 0.099(2) 0.042(2) 0.066(2) 0.0049(19) -0.048(2) -0.002(2)
C89 0.110(2) 0.0378(19) 0.065(2) -0.0074(18) -0.046(2) 0.0071(19)
C99 0.103(2) 0.0400(19) 0.060(2) -0.0075(18) -0.040(2) 0.0049(19)
C37 0.100(2) 0.0439(19) 0.072(2) 0.0065(19) -0.046(2) -0.0027(19)
C64 0.122(4) 0.058(3) 0.078(3) -0.008(3) -0.050(3) 0.006(3)
C15 0.100(2) 0.046(2) 0.064(2) 0.0013(19) -0.047(2) -0.0022(19)
C100 0.103(3) 0.040(2) 0.059(2) -0.0070(19) -0.039(2) 0.005(2)
C14 0.100(3) 0.047(2) 0.066(2) 0.001(2) -0.047(2) -0.003(2)
C59 0.121(3) 0.054(2) 0.079(3) -0.008(2) -0.051(2) 0.007(2)
C42 0.103(3) 0.047(2) 0.077(2) 0.005(2) -0.046(2) -0.005(2)
C1 0.108(3) 0.058(2) 0.075(3) -0.001(2) -0.041(2) -0.001(2)
C102 0.104(3) 0.039(2) 0.061(2) -0.008(2) -0.040(2) 0.006(2)
C85 0.112(2) 0.037(2) 0.067(2) -0.0054(18) -0.049(2) 0.010(2)
C9 0.111(3) 0.061(3) 0.079(3) -0.001(2) -0.039(3) -0.001(3)
C101 0.103(3) 0.040(2) 0.059(2) -0.008(2) -0.040(2) 0.005(2)
C20 0.098(2) 0.043(2) 0.065(2) 0.0033(19) -0.047(2) -0.001(2)
C104 0.103(3) 0.042(2) 0.058(2) -0.006(2) -0.038(2) 0.004(2)
C113 0.104(3) 0.059(3) 0.065(3) -0.003(2) -0.032(3) 0.004(3)
C22 0.100(2) 0.0445(19) 0.066(2) 0.0021(18) -0.046(2) -0.0005(19)
C95 0.105(2) 0.038(2) 0.062(2) -0.0080(18) -0.042(2) 0.006(2)
C44 0.102(3) 0.047(2) 0.075(2) 0.007(2) -0.044(2) -0.002(2)
C72 0.116(3) 0.042(2) 0.072(2) -0.0062(19) -0.053(2) 0.010(2)
C41 0.102(2) 0.046(2) 0.076(2) 0.0058(19) -0.047(2) -0.005(2)
C26 0.099(2) 0.0411(19) 0.067(2) 0.0050(18) -0.048(2) -0.0018(19)
C30 0.099(2) 0.043(2) 0.069(2) 0.0055(19) -0.049(2) -0.004(2)
C55 0.107(3) 0.058(3) 0.088(3) 0.001(2) -0.043(3) -0.005(3)
C23 0.102(3) 0.048(2) 0.068(2) -0.001(2) -0.046(2) 0.000(2)
C77 0.116(3) 0.039(2) 0.069(2) -0.005(2) -0.051(2) 0.009(2)
C47 0.107(3) 0.055(2) 0.086(3) 0.001(2) -0.044(2) -0.005(2)
C79 0.114(2) 0.0386(19) 0.069(2) -0.0065(18) -0.051(2) 0.0106(19)
C66 0.122(4) 0.057(3) 0.078(3) -0.010(3) -0.050(3) 0.007(3)
C32 0.100(2) 0.042(2) 0.070(2) 0.0060(19) -0.047(2) -0.0019(19)
C97 0.106(3) 0.044(2) 0.064(2) -0.009(2) -0.038(2) 0.003(2)
C73 0.116(3) 0.041(2) 0.072(2) -0.0057(18) -0.052(2) 0.011(2)
C98 0.104(3) 0.042(2) 0.061(2) -0.0074(19) -0.039(2) 0.004(2)
C92 0.110(3) 0.038(2) 0.066(2) -0.005(2) -0.048(2) 0.009(2)
C48 0.109(3) 0.058(3) 0.089(3) 0.000(2) -0.042(3) -0.004(3)
C16 0.101(3) 0.048(2) 0.066(2) 0.0005(19) -0.046(2) -0.001(2)
C96 0.109(3) 0.046(2) 0.066(2) -0.011(2) -0.038(2) 0.002(2)
C24 0.101(3) 0.048(2) 0.067(2) 0.000(2) -0.046(2) 0.000(2)
C76 0.116(3) 0.040(2) 0.070(2) -0.007(2) -0.051(2) 0.010(2)
C78 0.115(2) 0.0388(19) 0.069(2) -0.0063(18) -0.050(2) 0.0096(19)
C27 0.100(2) 0.0417(19) 0.067(2) 0.0043(19) -0.047(2) -0.0011(19)
C13 0.102(3) 0.051(2) 0.068(2) 0.001(2) -0.046(2) -0.002(2)
C60 0.123(3) 0.058(3) 0.080(3) -0.007(2) -0.049(3) 0.005(3)
C65 0.122(4) 0.057(3) 0.078(3) -0.008(3) -0.050(3) 0.007(3)
C67 0.122(3) 0.058(3) 0.079(3) -0.010(2) -0.049(3) 0.007(3)
C40 0.103(3) 0.048(2) 0.078(2) 0.005(2) -0.048(2) -0.006(2)
C36 0.100(2) 0.0450(19) 0.073(2) 0.0062(19) -0.047(2) -0.0038(19)
C110 0.105(3) 0.058(3) 0.064(3) -0.002(3) -0.033(3) 0.003(3)
C88 0.111(2) 0.0394(19) 0.065(2) -0.0086(18) -0.045(2) 0.0061(19)
C74 0.117(3) 0.042(2) 0.073(2) -0.0052(19) -0.053(2) 0.011(2)
C84 0.112(2) 0.0376(19) 0.066(2) -0.0059(18) -0.048(2) 0.0087(19)
C45 0.105(3) 0.049(2) 0.081(2) 0.005(2) -0.047(2) -0.006(2)
C43 0.102(3) 0.047(2) 0.075(3) 0.006(2) -0.045(2) -0.004(2)
C19 0.099(3) 0.044(2) 0.065(2) 0.002(2) -0.047(2) -0.001(2)
C80 0.113(3) 0.038(2) 0.069(2) -0.0056(19) -0.051(2) 0.011(2)
C71 0.119(3) 0.045(2) 0.074(2) -0.006(2) -0.055(2) 0.010(2)
C29 0.099(3) 0.043(2) 0.068(2) 0.006(2) -0.048(2) -0.003(2)
C28 0.099(3) 0.043(2) 0.067(2) 0.006(2) -0.048(2) -0.003(2)
C2 0.111(3) 0.062(3) 0.078(3) -0.002(3) -0.039(3) -0.002(3)
C83 0.115(2) 0.0386(19) 0.067(2) -0.0061(18) -0.049(2) 0.008(2)
C35 0.100(2) 0.045(2) 0.072(2) 0.0063(19) -0.048(2) -0.004(2)
C112 0.104(3) 0.059(3) 0.065(3) -0.002(3) -0.032(3) 0.004(3)
C53 0.108(4) 0.058(3) 0.088(3) 0.001(3) -0.043(3) -0.003(3)
C61 0.125(4) 0.064(3) 0.084(3) -0.006(3) -0.047(3) 0.003(3)
C111 0.104(3) 0.058(3) 0.065(3) -0.002(3) -0.033(3) 0.004(3)
C34 0.101(3) 0.041(2) 0.068(2) 0.006(2) -0.047(2) -0.001(2)
C75 0.119(3) 0.045(2) 0.076(2) -0.006(2) -0.055(2) 0.010(2)
C8 0.111(4) 0.061(3) 0.078(3) -0.002(3) -0.040(3) -0.001(3)
C54 0.107(4) 0.058(3) 0.088(3) 0.001(3) -0.043(3) -0.004(3)
C82 0.116(3) 0.041(2) 0.072(3) -0.004(2) -0.053(2) 0.012(2)
C39 0.102(3) 0.047(2) 0.076(3) 0.006(2) -0.050(2) -0.006(2)
C7 0.111(4) 0.061(3) 0.078(3) -0.002(3) -0.041(3) 0.000(3)
C91 0.109(3) 0.038(2) 0.065(2) -0.007(2) -0.047(2) 0.007(2)
C106 0.104(3) 0.057(3) 0.063(3) -0.002(2) -0.033(3) 0.004(3)
C56 0.108(4) 0.060(3) 0.089(3) 0.001(3) -0.042(3) -0.006(3)
C81 0.115(3) 0.039(2) 0.070(2) -0.005(2) -0.052(2) 0.011(2)
C10 0.114(4) 0.065(3) 0.083(3) -0.002(3) -0.037(3) -0.002(3)
C33 0.101(3) 0.042(2) 0.069(2) 0.006(2) -0.047(2) -0.002(2)
C6 0.111(4) 0.062(3) 0.078(3) -0.002(3) -0.040(3) -0.001(3)
C114 0.106(4) 0.065(3) 0.068(3) -0.003(3) -0.030(3) 0.003(3)
C68 0.123(4) 0.063(3) 0.083(3) -0.011(3) -0.047(3) 0.007(3)
C3 0.114(4) 0.067(3) 0.083(3) -0.002(3) -0.037(3) -0.002(3)
C58 0.112(5) 0.067(5) 0.092(5) 0.002(5) -0.041(5) -0.008(5)
C38 0.101(3) 0.046(2) 0.075(3) 0.006(2) -0.050(2) -0.006(2)
C87 0.115(3) 0.041(2) 0.068(2) -0.008(2) -0.047(2) 0.007(2)
C86 0.116(3) 0.041(2) 0.068(2) -0.008(2) -0.049(2) 0.007(2)
O2 0.106(4) 0.049(4) 0.073(4) 0.001(3) -0.053(4) 0.001(4)
C17 0.103(3) 0.051(2) 0.069(2) 0.001(2) -0.047(2) -0.001(2)
C107 0.105(4) 0.060(3) 0.063(3) -0.001(3) -0.030(3) 0.003(3)
C52 0.109(4) 0.059(3) 0.089(3) 0.001(3) -0.042(3) -0.004(3)
C49 0.110(4) 0.062(3) 0.093(3) -0.001(3) -0.039(3) -0.004(3)
C51 0.114(5) 0.071(5) 0.100(5) 0.001(5) -0.035(5) -0.002(5)
C50 0.112(5) 0.070(5) 0.101(5) -0.001(5) -0.039(5) -0.004(5)
C63 0.131(5) 0.075(5) 0.093(5) -0.003(5) -0.046(5) 0.003(5)
C57 0.110(5) 0.064(5) 0.092(5) -0.002(4) -0.039(5) -0.006(5)
C115 0.109(5) 0.074(5) 0.073(5) -0.002(4) -0.029(5) -0.002(5)
C116 0.111(5) 0.075(5) 0.076(5) -0.003(4) -0.026(5) 0.002(5)
C62 0.132(5) 0.074(5) 0.091(5) -0.004(5) -0.041(5) -0.001(5)
C46 0.105(3) 0.049(2) 0.080(2) 0.004(2) -0.045(2) -0.006(2)
C12 0.115(5) 0.073(5) 0.091(5) -0.005(5) -0.033(5) -0.007(5)
C4 0.119(5) 0.077(5) 0.091(5) 0.002(5) -0.034(5) -0.003(5)
C11 0.124(5) 0.075(5) 0.091(5) -0.005(5) -0.032(5) -0.003(5)
C5 0.119(5) 0.076(5) 0.089(5) 0.001(5) -0.031(5) -0.005(5)
C109 0.103(5) 0.066(5) 0.062(5) 0.001(4) -0.026(5) 0.001(5)
C108 0.107(5) 0.065(5) 0.063(5) 0.002(4) -0.025(5) 0.002(5)
C69 0.127(5) 0.071(5) 0.089(5) -0.012(5) -0.045(5) 0.006(5)
N7 0.112(3) 0.053(3) 0.072(3) -0.015(2) -0.035(3) -0.001(3)
C70 0.126(5) 0.070(5) 0.087(5) -0.015(5) -0.042(5) 0.004(5)
O13 0.120(4) 0.063(3) 0.080(4) -0.019(3) -0.030(4) -0.005(4)
O14 0.120(4) 0.066(3) 0.084(4) -0.021(3) -0.031(4) -0.006(4)
C93 0.108(2) 0.0409(19) 0.064(2) -0.0096(18) -0.041(2) 0.0042(19)
N6 0.117(3) 0.040(3) 0.071(3) -0.004(2) -0.050(3) 0.009(3)
O11 0.118(4) 0.041(3) 0.071(3) -0.004(3) -0.049(3) 0.008(3)
O12 0.117(4) 0.041(3) 0.071(3) -0.003(3) -0.051(3) 0.010(3)
O11A 0.116(4) 0.042(4) 0.071(4) -0.003(4) -0.051(4) 0.010(4)
O12A 0.118(4) 0.040(4) 0.071(4) -0.005(3) -0.050(4) 0.009(4)
Cl1 0.133(4) 0.084(3) 0.118(3) -0.003(3) -0.029(3) 0.018(3)
Cl4 0.157(4) 0.098(3) 0.140(4) -0.010(3) -0.046(3) 0.004(3)
Cl6 0.152(4) 0.125(4) 0.126(4) -0.021(3) -0.028(3) 0.028(3)
C117 0.147(4) 0.101(3) 0.127(3) -0.011(3) -0.035(3) 0.018(3)

loop_
_atom_type_symbol
_atom_type_description
_atom_type_scat_dispersion_real
_atom_type_scat_dispersion_imag
_atom_type_scat_source
C C 0.0033 0.0016 'International Tables Vol C Tables 4.2.6.8 and 6.1.1.4'
H H 0.0000 0.0000 'International Tables Vol C Tables 4.2.6.8 and 6.1.1.4'
Cl Cl 0.1484 0.1585 'International Tables Vol C Tables 4.2.6.8 and 6.1.1.4'
N N 0.0061 0.0033 'International Tables Vol C Tables 4.2.6.8 and 6.1.1.4'
O O 0.0106 0.0060 'International Tables Vol C Tables 4.2.6.8 and 6.1.1.4'

loop_
_geom_angle_atom_site_label_1
_geom_angle_atom_site_label_2
_geom_angle_atom_site_label_3
_geom_angle
_geom_angle_site_symmetry_1
_geom_angle_site_symmetry_3
_geom_angle_publ_flag
C13 N1 C1 119.6(13) . . ?
C17 N1 C1 119.0(12) . . ?
C17 N1 C13 121.5(13) . . ?
O4 N2 O3 118.9(15) . . ?
O4 N2 C23 124.6(16) . . ?
O3 N2 C23 116.3(15) . . ?
C105 N8 C103 116.9(12) . . ?
C104 N8 C105 117.4(12) . . ?
C104 N8 C103 125.6(12) . . ?
C45 N4 C47 116.5(12) . . ?
C45 N4 C46 124.7(14) . . ?
C46 N4 C47 118.7(13) . . ?
O6 N3 C44 118.5(16) . . ?
O5 N3 O6 122.4(15) . . ?
O5 N3 C44 118.7(16) . . ?
N8 C105 C113 117.7(14) . . ?
C106 C105 N8 118.7(16) . . ?
C106 C105 C113 123.4(15) . . ?
C71 N5 C59 117.5(12) . . ?
C75 N5 C59 114.9(12) . . ?
C75 N5 C71 126.0(13) . . ?
C99 C94 C93 115.8(13) . . ?
C95 C94 C99 122.5(13) . . ?
C95 C94 C93 121.7(13) . . ?
C26 C31 C30 118.5(14) . . ?
C26 C31 C32 123.9(13) . . ?
C32 C31 C30 117.5(13) . . ?
C89 C90 C95 119.6(13) . . ?
C89 C90 C91 117.0(12) . . ?
C91 C90 C95 123.0(13) . . ?
C15 C21 C20 122.1(13) . . ?
C15 C21 C22 118.5(12) . . ?
C20 C21 C22 119.1(13) . . ?
C14 C18 H18 120.7 . . ?
C19 C18 H18 120.7 . . ?
C19 C18 C14 118.5(14) . . ?
O15 C103 N8 119.9(12) . . ?
O15 C103 C98 125.9(13) . . ?
N8 C103 C98 114.2(12) . . ?
C26 C25 C20 123.6(13) . . ?
C28 C25 C20 119.1(13) . . ?
C28 C25 C26 116.8(13) . . ?
C90 C89 C88 120.7(12) . . ?
C84 C89 C90 119.6(13) . . ?
C84 C89 C88 119.7(13) . . ?
C94 C99 C100 118.9(13) . . ?
C94 C99 C98 124.0(13) . . ?
C98 C99 C100 117.1(12) . . ?
C44 C37 C32 125.1(13) . . ?
C44 C37 C36 116.7(14) . . ?
C36 C37 C32 118.1(14) . . ?
C60 C64 H64 121.1 . . ?
C60 C64 C65 117.9(17) . . ?
C65 C64 H64 121.1 . . ?
C21 C15 C16 119.4(14) . . ?
C14 C15 C21 118.2(12) . . ?
C14 C15 C16 121.6(13) . . ?
C99 C100 C104 121.4(13) . . ?
C101 C100 C99 118.0(12) . . ?
C101 C100 C104 120.1(13) . . ?
C18 C14 C15 120.7(13) . . ?
C18 C14 C13 120.5(14) . . ?
C15 C14 C13 118.8(13) . . ?
C60 C59 N5 110.2(16) . . ?
C60 C59 C67 128.3(16) . . ?
C67 C59 N5 121.4(16) . . ?
C41 C42 C46 120.0(13) . . ?
C43 C42 C41 119.8(14) . . ?
C43 C42 C46 120.0(15) . . ?
C9 C1 N1 115.8(15) . . ?
C2 C1 N1 116.5(16) . . ?
C2 C1 C9 127.7(16) . . ?
C101 C102 H102 119.8 . . ?
C95 C102 H102 119.8 . . ?
C95 C102 C101 120.4(13) . . ?
C92 C85 C84 115.7(12) . . ?
C92 C85 C80 123.1(13) . . ?
C84 C85 C80 120.9(13) . . ?
C1 C9 C10 125.7(15) . . ?
C8 C9 C1 114.3(16) . . ?
C8 C9 C10 119.9(16) . . ?
C100 C101 C102 121.2(13) . . ?
C100 C101 H101 119.4 . . ?
C102 C101 H101 119.4 . . ?
C25 C20 C21 119.7(13) . . ?
C19 C20 C21 114.6(13) . . ?
C19 C20 C25 125.5(13) . . ?
O16 C104 N8 122.1(13) . . ?
O16 C104 C100 121.6(13) . . ?
N8 C104 C100 116.3(12) . . ?
C105 C113 C114 120.7(13) . . ?
C112 C113 C105 115.2(15) . . ?
C112 C113 C114 124.0(16) . . ?
C23 C22 C21 113.1(13) . . ?
C23 C22 C27 127.8(13) . . ?
C27 C22 C21 118.6(12) . . ?
C94 C95 C90 121.1(13) . . ?
C94 C95 C102 118.2(13) . . ?
C102 C95 C90 120.1(13) . . ?
N3 C44 C43 111.6(13) . . ?
C37 C44 N3 125.5(13) . . ?
C37 C44 C43 122.2(13) . . ?
C73 C72 C76 121.4(13) . . ?
C73 C72 C71 121.0(13) . . ?
C76 C72 C71 117.6(13) . . ?
C40 C41 C42 117.3(13) . . ?
C36 C41 C42 120.0(13) . . ?
C36 C41 C40 122.2(14) . . ?
C31 C26 C25 122.5(13) . . ?
C31 C26 C27 117.7(13) . . ?
C25 C26 C27 118.5(13) . . ?
C31 C30 C35 121.0(13) . . ?
C29 C30 C31 117.9(13) . . ?
C29 C30 C35 120.9(13) . . ?
C47 C55 C54 113.7(17) . . ?
C47 C55 C56 125.9(17) . . ?
C56 C55 C54 120.4(17) . . ?
C22 C23 N2 120.3(13) . . ?
C24 C23 N2 115.6(13) . . ?
C24 C23 C22 123.4(14) . . ?
C76 C77 N6 111.6(13) . . ?
C78 C77 C76 124.9(14) . . ?
C78 C77 N6 122.3(13) . . ?
N4 C47 C48 113.7(15) . . ?
C55 C47 N4 118.8(17) . . ?
C55 C47 C48 127.3(16) . . ?
C73 C79 C78 120.3(13) . . ?
C73 C79 C80 119.3(13) . . ?
C80 C79 C78 120.4(12) . . ?
C65 C66 H66 122.6 . . ?
C65 C66 C67 114.9(18) . . ?
C67 C66 H66 122.6 . . ?
C31 C32 C37 123.7(13) . . ?
C31 C32 C33 114.4(13) . . ?
C37 C32 C33 120.2(14) . . ?
C98 C97 H97 121.4 . . ?
C98 C97 C96 117.3(14) . . ?
C96 C97 H97 121.4 . . ?
C72 C73 C79 119.4(14) . . ?
C72 C73 C74 119.3(13) . . ?
C79 C73 C74 120.8(14) . . ?
C99 C98 C103 124.9(13) . . ?
C97 C98 C103 114.5(13) . . ?
C97 C98 C99 120.4(13) . . ?
C85 C92 H92 118.9 . . ?
C91 C92 C85 122.2(14) . . ?
C91 C92 H92 118.9 . . ?
C47 C48 C49 129.0(15) . . ?
C52 C48 C47 114.1(16) . . ?
C52 C48 C49 116.5(16) . . ?
C15 C16 C17 118.6(13) . . ?
C24 C16 C15 121.3(14) . . ?
C24 C16 C17 120.1(13) . . ?
C97 C96 N7 110.2(13) . . ?
C93 C96 C97 124.2(14) . . ?
C93 C96 N7 125.6(13) . . ?
C23 C24 H24 119.5 . . ?
C16 C24 C23 121.1(15) . . ?
C16 C24 H24 119.5 . . ?
C72 C76 H76 121.2 . . ?
C77 C76 C72 117.6(14) . . ?
C77 C76 H76 121.2 . . ?
C77 C78 C79 115.8(13) . . ?
C77 C78 C83 129.1(13) . . ?
C79 C78 C83 115.0(13) . . ?
C26 C27 C22 119.5(13) . . ?
C34 C27 C22 120.2(13) . . ?
C34 C27 C26 120.0(13) . . ?
N1 C13 C14 120.4(14) . . ?
O1 C13 N1 117.5(14) . . ?
O1 C13 C14 121.8(14) . . ?
C64 C60 C61 118.8(17) . . ?
C59 C60 C64 114.9(18) . . ?
C59 C60 C61 126.2(16) . . ?
C64 C65 H65 116.2 . . ?
C66 C65 C64 127.5(16) . . ?
C66 C65 H65 116.2 . . ?
C59 C67 C66 116.2(16) . . ?
C59 C67 C68 128.6(15) . . ?
C66 C67 C68 115.0(17) . . ?
C41 C40 C45 122.5(14) . . ?
C39 C40 C41 117.0(14) . . ?
C39 C40 C45 120.5(14) . . ?
C37 C36 C35 122.3(13) . . ?
C41 C36 C37 121.1(14) . . ?
C41 C36 C35 115.8(13) . . ?
C111 C110 H110 120.1 . . ?
C111 C110 C106 119.7(16) . . ?
C106 C110 H110 120.1 . . ?
C89 C88 C93 119.9(13) . . ?
C87 C88 C89 119.6(13) . . ?
C87 C88 C93 120.2(13) . . ?
C73 C74 C75 121.0(14) . . ?
C82 C74 C73 118.4(13) . . ?
C82 C74 C75 120.2(14) . . ?
C89 C84 C85 121.9(13) . . ?
C89 C84 C83 122.1(13) . . ?
C85 C84 C83 115.9(12) . . ?
N4 C45 C40 116.9(13) . . ?
O7 C45 N4 121.5(14) . . ?
O7 C45 C40 120.5(14) . . ?
C42 C43 C44 119.2(15) . . ?
C42 C43 H43 120.4 . . ?
C44 C43 H43 120.4 . . ?
C18 C19 C20 125.6(13) . . ?
C18 C19 H19 117.2 . . ?
C20 C19 H19 117.2 . . ?
C79 C80 C85 120.7(13) . . ?
C81 C80 C85 121.1(13) . . ?
C81 C80 C79 117.6(13) . . ?
O9 C71 N5 121.2(13) . . ?
O9 C71 C72 122.7(13) . . ?
N5 C71 C72 116.1(14) . . ?
C30 C29 H29 119.3 . . ?
C30 C29 C28 121.5(13) . . ?
C28 C29 H29 119.3 . . ?
C25 C28 H28 119.4 . . ?
C29 C28 C25 121.2(14) . . ?
C29 C28 H28 119.4 . . ?
C1 C2 C3 123.4(15) . . ?
C6 C2 C1 110.9(17) . . ?
C6 C2 C3 125.4(17) . . ?
C84 C83 C78 125.3(13) . . ?
C86 C83 C78 116.6(13) . . ?
C86 C83 C84 116.0(12) . . ?
C36 C35 C30 117.1(12) . . ?
C38 C35 C30 120.9(14) . . ?
C38 C35 C36 122.0(14) . . ?
C113 C112 H112 118.9 . . ?
C111 C112 C113 122.2(17) . . ?
C111 C112 H112 118.9 . . ?
C54 C53 H53 117.4 . . ?
C54 C53 C52 125.3(17) . . ?
C52 C53 H53 117.4 . . ?
C60 C61 H61 106.7 . . ?
C60 C61 C63 114.2(14) . . ?
C63 C61 H61 106.7 . . ?
C62 C61 C60 115.8(16) . . ?
C62 C61 H61 106.7 . . ?
C62 C61 C63 106.1(16) . . ?
C110 C111 H111 118.5 . . ?
C112 C111 C110 123.0(16) . . ?
C112 C111 H111 118.5 . . ?
C27 C34 H34 119.7 . . ?
C33 C34 C27 120.6(14) . . ?
C33 C34 H34 119.7 . . ?
O10 C75 N5 122.2(14) . . ?
O10 C75 C74 122.5(14) . . ?
N5 C75 C74 115.2(13) . . ?
C9 C8 H8 122.9 . . ?
C7 C8 C9 114.3(17) . . ?
C7 C8 H8 122.9 . . ?
C55 C54 H54 119.6 . . ?
C53 C54 C55 120.8(17) . . ?
C53 C54 H54 119.6 . . ?
C74 C82 H82 119.0 . . ?
C74 C82 C81 122.1(14) . . ?
C81 C82 H82 119.0 . . ?
C40 C39 H39 118.3 . . ?
C38 C39 C40 123.4(14) . . ?
C38 C39 H39 118.3 . . ?
C8 C7 H7 113.9 . . ?
C6 C7 C8 132.2(19) . . ?
C6 C7 H7 113.9 . . ?
C90 C91 H91 118.3 . . ?
C92 C91 C90 123.5(14) . . ?
C92 C91 H91 118.3 . . ?
C105 C106 C110 116.2(16) . . ?
C105 C106 C107 126.1(15) . . ?
C107 C106 C110 117.4(15) . . ?
C55 C56 H56 107.5 . . ?
C55 C56 C58 108.9(14) . . ?
C55 C56 C57 117.4(15) . . ?
C58 C56 H56 107.5 . . ?
C57 C56 H56 107.5 . . ?
C57 C56 C58 107.6(15) . . ?
C80 C81 C82 121.4(14) . . ?
C80 C81 H81 119.3 . . ?
C82 C81 H81 119.3 . . ?
C9 C10 H10 102.1 . . ?
C12 C10 C9 109.7(15) . . ?
C12 C10 H10 102.1 . . ?
C11 C10 C9 109.0(15) . . ?
C11 C10 H10 102.1 . . ?
C11 C10 C12 128.1(18) . . ?
C32 C33 H33 119.3 . . ?
C34 C33 C32 121.4(14) . . ?
C34 C33 H33 119.3 . . ?
C2 C6 H6 119.8 . . ?
C7 C6 C2 120.5(19) . . ?
C7 C6 H6 119.8 . . ?
C113 C114 H114 109.0 . . ?
C115 C114 C113 108.4(13) . . ?
C115 C114 H114 109.0 . . ?
C116 C114 C113 109.8(14) . . ?
C116 C114 H114 109.0 . . ?
C116 C114 C115 111.6(15) . . ?
C67 C68 H68 104.2 . . ?
C69 C68 C67 110.1(15) . . ?
C69 C68 H68 104.2 . . ?
C69 C68 C70 124.9(19) . . ?
C70 C68 C67 107.3(15) . . ?
C70 C68 H68 104.2 . . ?
C2 C3 H3 102.6 . . ?
C4 C3 C2 110.5(14) . . ?
C4 C3 H3 102.6 . . ?
C4 C3 C5 120.5(17) . . ?
C5 C3 C2 115.0(15) . . ?
C5 C3 H3 102.6 . . ?
C56 C58 H58A 109.5 . . ?
C56 C58 H58B 109.5 . . ?
C56 C58 H58C 109.5 . . ?
H58A C58 H58B 109.5 . . ?
H58A C58 H58C 109.5 . . ?
H58B C58 H58C 109.5 . . ?
C35 C38 C39 119.0(14) . . ?
C35 C38 H38 120.5 . . ?
C39 C38 H38 120.5 . . ?
C88 C87 H87 121.5 . . ?
C88 C87 C86 116.9(14) . . ?
C86 C87 H87 121.5 . . ?
C83 C86 C87 122.5(13) . . ?
C83 C86 H86 118.8 . . ?
C87 C86 H86 118.8 . . ?
N1 C17 C16 118.3(13) . . ?
O2 C17 N1 120.7(14) . . ?
O2 C17 C16 120.5(14) . . ?
C106 C107 H107 105.9 . . ?
C106 C107 C109 119.6(14) . . ?
C106 C107 C108 110.4(13) . . ?
C109 C107 H107 105.9 . . ?
C109 C107 C108 108.2(14) . . ?
C108 C107 H107 105.9 . . ?
C48 C52 H52 120.9 . . ?
C53 C52 C48 118.3(17) . . ?
C53 C52 H52 120.9 . . ?
C48 C49 H49 103.9 . . ?
C51 C49 C48 115.1(15) . . ?
C51 C49 H49 103.9 . . ?
C50 C49 C48 114.6(16) . . ?
C50 C49 H49 103.9 . . ?
C50 C49 C51 113.4(17) . . ?
C49 C51 H51A 109.5 . . ?
C49 C51 H51B 109.5 . . ?
C49 C51 H51C 109.5 . . ?
H51A C51 H51B 109.5 . . ?
H51A C51 H51C 109.5 . . ?
H51B C51 H51C 109.5 . . ?
C49 C50 H50A 109.5 . . ?
C49 C50 H50B 109.5 . . ?
C49 C50 H50C 109.5 . . ?
H50A C50 H50B 109.5 . . ?
H50A C50 H50C 109.5 . . ?
H50B C50 H50C 109.5 . . ?
C61 C63 H63A 109.5 . . ?
C61 C63 H63B 109.5 . . ?
C61 C63 H63C 109.5 . . ?
H63A C63 H63B 109.5 . . ?
H63A C63 H63C 109.5 . . ?
H63B C63 H63C 109.5 . . ?
C56 C57 H57A 109.5 . . ?
C56 C57 H57B 109.5 . . ?
C56 C57 H57C 109.5 . . ?
H57A C57 H57B 109.5 . . ?
H57A C57 H57C 109.5 . . ?
H57B C57 H57C 109.5 . . ?
C114 C115 H11A 109.5 . . ?
C114 C115 H11B 109.5 . . ?
C114 C115 H11C 109.5 . . ?
H11A C115 H11B 109.5 . . ?
H11A C115 H11C 109.5 . . ?
H11B C115 H11C 109.5 . . ?
C114 C116 H11D 109.5 . . ?
C114 C116 H11E 109.5 . . ?
C114 C116 H11F 109.5 . . ?
H11D C116 H11E 109.5 . . ?
H11D C116 H11F 109.5 . . ?
H11E C116 H11F 109.5 . . ?
C61 C62 H62A 109.5 . . ?
C61 C62 H62B 109.5 . . ?
C61 C62 H62C 109.5 . . ?
H62A C62 H62B 109.5 . . ?
H62A C62 H62C 109.5 . . ?
H62B C62 H62C 109.5 . . ?
N4 C46 C42 118.1(15) . . ?
O8 C46 N4 120.8(15) . . ?
O8 C46 C42 121.0(14) . . ?
C10 C12 H12A 109.5 . . ?
C10 C12 H12B 109.5 . . ?
C10 C12 H12C 109.5 . . ?
H12A C12 H12B 109.5 . . ?
H12A C12 H12C 109.5 . . ?
H12B C12 H12C 109.5 . . ?
C3 C4 H4A 109.5 . . ?
C3 C4 H4B 109.5 . . ?
C3 C4 H4C 109.5 . . ?
H4A C4 H4B 109.5 . . ?
H4A C4 H4C 109.5 . . ?
H4B C4 H4C 109.5 . . ?
C10 C11 H11G 109.5 . . ?
C10 C11 H11H 109.5 . . ?
C10 C11 H11I 109.5 . . ?
H11G C11 H11H 109.5 . . ?
H11G C11 H11I 109.5 . . ?
H11H C11 H11I 109.5 . . ?
C3 C5 H5A 109.5 . . ?
C3 C5 H5B 109.5 . . ?
C3 C5 H5C 109.5 . . ?
H5A C5 H5B 109.5 . . ?
H5A C5 H5C 109.5 . . ?
H5B C5 H5C 109.5 . . ?
C107 C109 H10A 109.5 . . ?
C107 C109 H10B 109.5 . . ?
C107 C109 H10C 109.5 . . ?
H10A C109 H10B 109.5 . . ?
H10A C109 H10C 109.5 . . ?
H10B C109 H10C 109.5 . . ?
C107 C108 H10D 109.5 . . ?
C107 C108 H10E 109.5 . . ?
C107 C108 H10F 109.5 . . ?
H10D C108 H10E 109.5 . . ?
H10D C108 H10F 109.5 . . ?
H10E C108 H10F 109.5 . . ?
C68 C69 H69A 109.5 . . ?
C68 C69 H69B 109.5 . . ?
C68 C69 H69C 109.5 . . ?
H69A C69 H69B 109.5 . . ?
H69A C69 H69C 109.5 . . ?
H69B C69 H69C 109.5 . . ?
O13 N7 C96 123.7(17) . . ?
O14 N7 C96 120.1(16) . . ?
O14 N7 O13 116.1(16) . . ?
C68 C70 H70A 109.5 . . ?
C68 C70 H70B 109.5 . . ?
C68 C70 H70C 109.5 . . ?
H70A C70 H70B 109.5 . . ?
H70A C70 H70C 109.5 . . ?
H70B C70 H70C 109.5 . . ?
C94 C93 C88 116.2(12) . . ?
C96 C93 C94 118.1(13) . . ?
C96 C93 C88 125.0(14) . . ?
O11A N6 C77 106.0(16) . . ?
O12A N6 C77 127.7(19) . . ?
O12A N6 O11A 126(2) . . ?
Cl1 C117 Cl4 107.0(12) . . ?
Cl1 C117 H117 110.2 . . ?
Cl4 C117 H117 110.2 . . ?
Cl6 C117 Cl1 110.2(12) . . ?
Cl6 C117 Cl4 109.0(11) . . ?
Cl6 C117 H117 110.2 . . ?

loop_
_geom_bond_atom_site_label_1
_geom_bond_atom_site_label_2
_geom_bond_distance
_geom_bond_site_symmetry_2
_geom_bond_publ_flag
O16 C104 1.182(15) . ?
O15 C103 1.187(15) . ?
N1 C1 1.448(18) . ?
N1 C13 1.421(17) . ?
N1 C17 1.386(18) . ?
O1 C13 1.195(16) . ?
N2 O4 1.118(15) . ?
N2 O3 1.184(15) . ?
N2 C23 1.456(18) . ?
N8 C105 1.412(17) . ?
N8 C103 1.434(17) . ?
N8 C104 1.398(17) . ?
N4 C47 1.447(18) . ?
N4 C45 1.359(18) . ?
N4 C46 1.370(18) . ?
O6 N3 1.180(15) . ?
O8 C46 1.190(17) . ?
O7 C45 1.247(16) . ?
N3 O5 1.131(15) . ?
N3 C44 1.429(18) . ?
O9 C71 1.261(17) . ?
O10 C75 1.192(16) . ?
C105 C113 1.50(2) . ?
C105 C106 1.31(2) . ?
N5 C59 1.505(18) . ?
N5 C71 1.367(17) . ?
N5 C75 1.364(18) . ?
C94 C99 1.363(17) . ?
C94 C95 1.359(18) . ?
C94 C93 1.457(19) . ?
C31 C26 1.371(18) . ?
C31 C30 1.428(18) . ?
C31 C32 1.413(19) . ?
C90 C89 1.377(19) . ?
C90 C95 1.464(17) . ?
C90 C91 1.406(18) . ?
C21 C15 1.414(18) . ?
C21 C20 1.422(18) . ?
C21 C22 1.474(19) . ?
C18 H18 0.9500 . ?
C18 C14 1.379(18) . ?
C18 C19 1.370(17) . ?
C103 C98 1.508(18) . ?
C25 C20 1.416(18) . ?
C25 C26 1.392(19) . ?
C25 C28 1.379(17) . ?
C89 C88 1.436(18) . ?
C89 C84 1.368(17) . ?
C99 C100 1.460(19) . ?
C99 C98 1.379(18) . ?
C37 C44 1.37(2) . ?
C37 C32 1.424(19) . ?
C37 C36 1.403(18) . ?
C64 H64 0.9500 . ?
C64 C60 1.41(2) . ?
C64 C65 1.41(2) . ?
C15 C14 1.405(19) . ?
C15 C16 1.414(18) . ?
C100 C101 1.332(17) . ?
C100 C104 1.505(18) . ?
C14 C13 1.451(19) . ?
C59 C60 1.35(2) . ?
C59 C67 1.42(2) . ?
C42 C41 1.42(2) . ?
C42 C43 1.327(18) . ?
C42 C46 1.50(2) . ?
C1 C9 1.43(2) . ?
C1 C2 1.42(2) . ?
C102 H102 0.9500 . ?
C102 C101 1.407(17) . ?
C102 C95 1.385(18) . ?
C85 C92 1.381(19) . ?
C85 C84 1.418(18) . ?
C85 C80 1.486(18) . ?
C9 C8 1.42(2) . ?
C9 C10 1.53(2) . ?
C101 H101 0.9500 . ?
C20 C19 1.384(18) . ?
C113 C112 1.366(19) . ?
C113 C114 1.55(2) . ?
C22 C23 1.433(18) . ?
C22 C27 1.474(18) . ?
C44 C43 1.462(19) . ?
C72 C73 1.352(19) . ?
C72 C76 1.377(18) . ?
C72 C71 1.500(19) . ?
C41 C40 1.415(18) . ?
C41 C36 1.402(18) . ?
C26 C27 1.445(18) . ?
C30 C29 1.368(19) . ?
C30 C35 1.479(18) . ?
C55 C47 1.33(2) . ?
C55 C54 1.50(2) . ?
C55 C56 1.45(2) . ?
C23 C24 1.331(18) . ?
C77 C76 1.352(17) . ?
C77 C78 1.329(19) . ?
C77 N6 1.487(18) . ?
C47 C48 1.48(2) . ?
C79 C73 1.370(18) . ?
C79 C78 1.440(18) . ?
C79 C80 1.436(19) . ?
C66 H66 0.9500 . ?
C66 C65 1.36(2) . ?
C66 C67 1.43(2) . ?
C32 C33 1.475(18) . ?
C97 H97 0.9500 . ?
C97 C98 1.326(18) . ?
C97 C96 1.421(18) . ?
C73 C74 1.417(19) . ?
C92 H92 0.9500 . ?
C92 C91 1.286(16) . ?
C48 C52 1.44(2) . ?
C48 C49 1.48(2) . ?
C16 C24 1.298(18) . ?
C16 C17 1.513(19) . ?
C96 N7 1.455(19) . ?
C96 C93 1.326(18) . ?
C24 H24 0.9500 . ?
C76 H76 0.9500 . ?
C78 C83 1.504(18) . ?
C27 C34 1.397(19) . ?
C60 C61 1.48(2) . ?
C65 H65 0.9500 . ?
C67 C68 1.52(2) . ?
C40 C45 1.48(2) . ?
C40 C39 1.374(19) . ?
C36 C35 1.439(19) . ?
C110 H110 0.9500 . ?
C110 C111 1.355(19) . ?
C110 C106 1.465(19) . ?
C88 C87 1.377(19) . ?
C88 C93 1.485(18) . ?
C74 C75 1.482(19) . ?
C74 C82 1.304(19) . ?
C84 C83 1.432(19) . ?
C43 H43 0.9500 . ?
C19 H19 0.9500 . ?
C80 C81 1.345(18) . ?
C29 H29 0.9500 . ?
C29 C28 1.374(18) . ?
C28 H28 0.9500 . ?
C2 C6 1.41(2) . ?
C2 C3 1.49(2) . ?
C83 C86 1.390(18) . ?
C35 C38 1.361(17) . ?
C112 H112 0.9500 . ?
C112 C111 1.316(19) . ?
C53 H53 0.9500 . ?
C53 C54 1.32(2) . ?
C53 C52 1.39(2) . ?
C61 H61 1.0000 . ?
C61 C63 1.52(2) . ?
C61 C62 1.44(2) . ?
C111 H111 0.9500 . ?
C34 H34 0.9500 . ?
C34 C33 1.355(18) . ?
C8 H8 0.9500 . ?
C8 C7 1.36(2) . ?
C54 H54 0.9500 . ?
C82 H82 0.9500 . ?
C82 C81 1.408(18) . ?
C39 H39 0.9500 . ?
C39 C38 1.370(18) . ?
C7 H7 0.9500 . ?
C7 C6 1.25(2) . ?
C91 H91 0.9500 . ?
C106 C107 1.46(2) . ?
C56 H56 1.0000 . ?
C56 C58 1.53(2) . ?
C56 C57 1.48(2) . ?
C81 H81 0.9500 . ?
C10 H10 1.0000 . ?
C10 C12 1.43(2) . ?
C10 C11 1.42(2) . ?
C33 H33 0.9500 . ?
C6 H6 0.9500 . ?
C114 H114 1.0000 . ?
C114 C115 1.50(2) . ?
C114 C116 1.421(19) . ?
C68 H68 1.0000 . ?
C68 C69 1.36(2) . ?
C68 C70 1.41(2) . ?
C3 H3 1.0000 . ?
C3 C4 1.43(2) . ?
C3 C5 1.47(2) . ?
C58 H58A 0.9800 . ?
C58 H58B 0.9800 . ?
C58 H58C 0.9800 . ?
C38 H38 0.9500 . ?
C87 H87 0.9500 . ?
C87 C86 1.449(17) . ?
C86 H86 0.9500 . ?
O2 C17 1.230(15) . ?
C107 H107 1.0000 . ?
C107 C109 1.487(18) . ?
C107 C108 1.59(2) . ?
C52 H52 0.9500 . ?
C49 H49 1.0000 . ?
C49 C51 1.46(2) . ?
C49 C50 1.41(2) . ?
C51 H51A 0.9800 . ?
C51 H51B 0.9800 . ?
C51 H51C 0.9800 . ?
C50 H50A 0.9800 . ?
C50 H50B 0.9800 . ?
C50 H50C 0.9800 . ?
C63 H63A 0.9800 . ?
C63 H63B 0.9800 . ?
C63 H63C 0.9800 . ?
C57 H57A 0.9800 . ?
C57 H57B 0.9800 . ?
C57 H57C 0.9800 . ?
C115 H11A 0.9800 . ?
C115 H11B 0.9800 . ?
C115 H11C 0.9800 . ?
C116 H11D 0.9800 . ?
C116 H11E 0.9800 . ?
C116 H11F 0.9800 . ?
C62 H62A 0.9800 . ?
C62 H62B 0.9800 . ?
C62 H62C 0.9800 . ?
C12 H12A 0.9800 . ?
C12 H12B 0.9800 . ?
C12 H12C 0.9800 . ?
C4 H4A 0.9800 . ?
C4 H4B 0.9800 . ?
C4 H4C 0.9800 . ?
C11 H11G 0.9800 . ?
C11 H11H 0.9800 . ?
C11 H11I 0.9800 . ?
C5 H5A 0.9800 . ?
C5 H5B 0.9800 . ?
C5 H5C 0.9800 . ?
C109 H10A 0.9800 . ?
C109 H10B 0.9800 . ?
C109 H10C 0.9800 . ?
C108 H10D 0.9800 . ?
C108 H10E 0.9800 . ?
C108 H10F 0.9800 . ?
C69 H69A 0.9800 . ?
C69 H69B 0.9800 . ?
C69 H69C 0.9800 . ?
N7 O13 1.123(15) . ?
N7 O14 1.122(16) . ?
C70 H70A 0.9800 . ?
C70 H70B 0.9800 . ?
C70 H70C 0.9800 . ?
N6 O11A 1.26(3) . ?
N6 O12A 1.18(3) . ?
Cl1 C117 1.74(2) . ?
Cl4 C117 1.79(2) . ?
Cl6 C117 1.70(2) . ?
C117 H117 1.0000 . ?

loop_
_geom_torsion_atom_site_label_1
_geom_torsion_atom_site_label_2
_geom_torsion_atom_site_label_3
_geom_torsion_atom_site_label_4
_geom_torsion
_geom_torsion_site_symmetry_1
_geom_torsion_site_symmetry_2
_geom_torsion_site_symmetry_3
_geom_torsion_site_symmetry_4
_geom_torsion_publ_flag
O15 C103 C98 C99 -179.9(17) . . . . ?
O15 C103 C98 C97 3(3) . . . . ?
N1 C1 C9 C8 -178.3(13) . . . . ?
N1 C1 C9 C10 -2(2) . . . . ?
N1 C1 C2 C6 177.4(13) . . . . ?
N1 C1 C2 C3 -7(2) . . . . ?
N2 C23 C24 C16 171.4(16) . . . . ?
N8 C105 C113 C112 -178.5(13) . . . . ?
N8 C105 C113 C114 -1(2) . . . . ?
N8 C105 C106 C110 -179.6(13) . . . . ?
N8 C105 C106 C107 -6(3) . . . . ?
N8 C103 C98 C99 0(2) . . . . ?
N8 C103 C98 C97 -176.9(15) . . . . ?
N4 C47 C48 C52 177.2(13) . . . . ?
N4 C47 C48 C49 5(2) . . . . ?
O6 N3 C44 C37 -77(2) . . . . ?
O6 N3 C44 C43 94.1(17) . . . . ?
N3 C44 C43 C42 -177.1(16) . . . . ?
C105 N8 C103 O15 1(2) . . . . ?
C105 N8 C103 C98 -178.9(14) . . . . ?
C105 N8 C104 O16 1(2) . . . . ?
C105 N8 C104 C100 -177.0(14) . . . . ?
C105 C113 C112 C111 0(2) . . . . ?
C105 C113 C114 C115 -124.6(15) . . . . ?
C105 C113 C114 C116 113.3(17) . . . . ?
C105 C106 C107 C109 152.5(17) . . . . ?
C105 C106 C107 C108 -81(2) . . . . ?
O4 N2 C23 C22 -115.8(18) . . . . ?
O4 N2 C23 C24 55(2) . . . . ?
O5 N3 C44 C37 110(2) . . . . ?
O5 N3 C44 C43 -79.2(19) . . . . ?
N5 C59 C60 C64 -178.8(13) . . . . ?
N5 C59 C60 C61 5(2) . . . . ?
N5 C59 C67 C66 176.6(13) . . . . ?
N5 C59 C67 C68 2(3) . . . . ?
C94 C99 C100 C101 -3(2) . . . . ?
C94 C99 C100 C104 -175.8(15) . . . . ?
C94 C99 C98 C103 -179.7(15) . . . . ?
C94 C99 C98 C97 -3(3) . . . . ?
O3 N2 C23 C22 70(2) . . . . ?
O3 N2 C23 C24 -119.6(16) . . . . ?
C31 C26 C27 C22 -178.6(15) . . . . ?
C31 C26 C27 C34 -6(2) . . . . ?
C31 C30 C29 C28 -10(2) . . . . ?
C31 C30 C35 C36 -3(2) . . . . ?
C31 C30 C35 C38 178.3(16) . . . . ?
C31 C32 C33 C34 -14(2) . . . . ?
C90 C89 C88 C87 -172.0(16) . . . . ?
C90 C89 C88 C93 1(3) . . . . ?
C90 C89 C84 C85 3(3) . . . . ?
C90 C89 C84 C83 -173.7(16) . . . . ?
C21 C15 C14 C18 -4(2) . . . . ?
C21 C15 C14 C13 177.9(15) . . . . ?
C21 C15 C16 C24 9(3) . . . . ?
C21 C15 C16 C17 -171.5(15) . . . . ?
C21 C20 C19 C18 -5(3) . . . . ?
C21 C22 C23 N2 -169.3(15) . . . . ?
C21 C22 C23 C24 21(2) . . . . ?
C21 C22 C27 C26 4(2) . . . . ?
C21 C22 C27 C34 -168.5(15) . . . . ?
C18 C14 C13 N1 175.3(15) . . . . ?
C18 C14 C13 O1 2(3) . . . . ?
C103 N8 C105 C113 94.7(17) . . . . ?
C103 N8 C105 C106 -81.1(19) . . . . ?
C103 N8 C104 O16 -176.1(15) . . . . ?
C103 N8 C104 C100 6(2) . . . . ?
C25 C20 C19 C18 -179.1(16) . . . . ?
C25 C26 C27 C22 -11(2) . . . . ?
C25 C26 C27 C34 161.7(16) . . . . ?
C89 C90 C95 C94 -6(2) . . . . ?
C89 C90 C95 C102 -177.4(16) . . . . ?
C89 C90 C91 C92 1(3) . . . . ?
C89 C88 C87 C86 -19(2) . . . . ?
C89 C88 C93 C94 -8(2) . . . . ?
C89 C88 C93 C96 -178.2(17) . . . . ?
C89 C84 C83 C78 -171.0(16) . . . . ?
C89 C84 C83 C86 -8(3) . . . . ?
C99 C94 C95 C90 -179.3(15) . . . . ?
C99 C94 C95 C102 -8(3) . . . . ?
C99 C94 C93 C96 -3(2) . . . . ?
C99 C94 C93 C88 -173.6(15) . . . . ?
C99 C100 C101 C102 5(2) . . . . ?
C99 C100 C104 O16 173.7(16) . . . . ?
C99 C100 C104 N8 -8(2) . . . . ?
C37 C44 C43 C42 -6(3) . . . . ?
C37 C32 C33 C34 179.9(15) . . . . ?
C37 C36 C35 C30 4(2) . . . . ?
C37 C36 C35 C38 -176.8(16) . . . . ?
C64 C60 C61 C63 -56(2) . . . . ?
C64 C60 C61 C62 68(2) . . . . ?
C15 C21 C20 C25 179.5(16) . . . . ?
C15 C21 C20 C19 5(2) . . . . ?
C15 C21 C22 C23 -9(2) . . . . ?
C15 C21 C22 C27 178.8(15) . . . . ?
C15 C14 C13 N1 -7(2) . . . . ?
C15 C14 C13 O1 179.6(16) . . . . ?
C15 C16 C24 C23 2(3) . . . . ?
C15 C16 C17 N1 -6(2) . . . . ?
C15 C16 C17 O2 -177.7(16) . . . . ?
C100 C99 C98 C103 -2(2) . . . . ?
C100 C99 C98 C97 174.1(15) . . . . ?
C14 C18 C19 C20 0(3) . . . . ?
C14 C15 C16 C24 178.5(16) . . . . ?
C14 C15 C16 C17 -2(2) . . . . ?
C59 N5 C71 O9 -1(3) . . . . ?
C59 N5 C71 C72 176.1(15) . . . . ?
C59 N5 C75 O10 5(3) . . . . ?
C59 N5 C75 C74 -177.6(15) . . . . ?
C59 C60 C61 C63 120.4(19) . . . . ?
C59 C60 C61 C62 -116(2) . . . . ?
C59 C67 C68 C69 103(2) . . . . ?
C59 C67 C68 C70 -118.0(19) . . . . ?
C42 C41 C40 C45 0(3) . . . . ?
C42 C41 C40 C39 -178.5(16) . . . . ?
C42 C41 C36 C37 -10(3) . . . . ?
C42 C41 C36 C35 179.2(16) . . . . ?
C1 N1 C13 O1 -7(2) . . . . ?
C1 N1 C13 C14 179.3(15) . . . . ?
C1 N1 C17 C16 -173.0(14) . . . . ?
C1 N1 C17 O2 -1(2) . . . . ?
C1 C9 C8 C7 0(2) . . . . ?
C1 C9 C10 C12 119.7(18) . . . . ?
C1 C9 C10 C11 -95.5(19) . . . . ?
C1 C2 C6 C7 1(2) . . . . ?
C1 C2 C3 C4 121.4(18) . . . . ?
C1 C2 C3 C5 -98(2) . . . . ?
C85 C92 C91 C90 -3(3) . . . . ?
C85 C84 C83 C78 12(3) . . . . ?
C85 C84 C83 C86 175.6(15) . . . . ?
C85 C80 C81 C82 176.2(15) . . . . ?
C9 C1 C2 C6 -3(2) . . . . ?
C9 C1 C2 C3 172.0(16) . . . . ?
C9 C8 C7 C6 -2(3) . . . . ?
C101 C100 C104 O16 1(3) . . . . ?
C101 C100 C104 N8 179.2(15) . . . . ?
C101 C102 C95 C94 10(2) . . . . ?
C101 C102 C95 C90 -178.9(14) . . . . ?
C20 C21 C15 C14 0(2) . . . . ?
C20 C21 C15 C16 169.7(15) . . . . ?
C20 C21 C22 C23 176.7(15) . . . . ?
C20 C21 C22 C27 4(2) . . . . ?
C20 C25 C26 C31 176.4(16) . . . . ?
C20 C25 C26 C27 10(3) . . . . ?
C20 C25 C28 C29 -178.5(15) . . . . ?
C104 N8 C105 C113 -82.6(18) . . . . ?
C104 N8 C105 C106 101.5(18) . . . . ?
C104 N8 C103 O15 178.0(15) . . . . ?
C104 N8 C103 C98 -2(2) . . . . ?
C104 C100 C101 C102 177.9(14) . . . . ?
C113 C105 C106 C110 5(2) . . . . ?
C113 C105 C106 C107 178.4(15) . . . . ?
C113 C112 C111 C110 0(3) . . . . ?
C22 C21 C15 C14 -174.7(15) . . . . ?
C22 C21 C15 C16 -5(2) . . . . ?
C22 C21 C20 C25 -6(2) . . . . ?
C22 C21 C20 C19 178.9(15) . . . . ?
C22 C23 C24 C16 -18(3) . . . . ?
C22 C27 C34 C33 179.8(15) . . . . ?
C95 C94 C99 C100 5(3) . . . . ?
C95 C94 C99 C98 -177.9(17) . . . . ?
C95 C94 C93 C96 178.7(16) . . . . ?
C95 C94 C93 C88 8(2) . . . . ?
C95 C90 C89 C88 6(3) . . . . ?
C95 C90 C89 C84 -173.9(15) . . . . ?
C95 C90 C91 C92 173.6(16) . . . . ?
C95 C102 C101 C100 -9(2) . . . . ?
C44 C37 C32 C31 -179.9(17) . . . . ?
C44 C37 C32 C33 -16(3) . . . . ?
C44 C37 C36 C41 6(3) . . . . ?
C44 C37 C36 C35 175.6(16) . . . . ?
C72 C73 C74 C75 -7(3) . . . . ?
C72 C73 C74 C82 179.5(18) . . . . ?
C41 C42 C43 C44 1(3) . . . . ?
C41 C42 C46 N4 4(3) . . . . ?
C41 C42 C46 O8 -175.3(17) . . . . ?
C41 C40 C45 N4 6(3) . . . . ?
C41 C40 C45 O7 173.9(16) . . . . ?
C41 C40 C39 C38 4(3) . . . . ?
C41 C36 C35 C30 174.8(15) . . . . ?
C41 C36 C35 C38 -6(3) . . . . ?
C26 C31 C30 C29 7(2) . . . . ?
C26 C31 C30 C35 -178.3(15) . . . . ?
C26 C31 C32 C37 -178.9(16) . . . . ?
C26 C31 C32 C33 16(2) . . . . ?
C26 C25 C20 C21 -1(3) . . . . ?
C26 C25 C20 C19 173.4(17) . . . . ?
C26 C25 C28 C29 9(2) . . . . ?
C26 C27 C34 C33 7(2) . . . . ?
C30 C31 C26 C25 4(3) . . . . ?
C30 C31 C26 C27 170.3(15) . . . . ?
C30 C31 C32 C37 4(3) . . . . ?
C30 C31 C32 C33 -160.9(14) . . . . ?
C30 C29 C28 C25 1(3) . . . . ?
C30 C35 C38 C39 -176.1(15) . . . . ?
C55 C47 C48 C52 -8(2) . . . . ?
C55 C47 C48 C49 179.6(17) . . . . ?
C23 C22 C27 C26 -166.7(16) . . . . ?
C23 C22 C27 C34 20(3) . . . . ?
C77 C78 C83 C84 166.6(18) . . . . ?
C77 C78 C83 C86 4(3) . . . . ?
C47 N4 C45 O7 10(3) . . . . ?
C47 N4 C45 C40 178.3(15) . . . . ?
C47 N4 C46 O8 -3(3) . . . . ?
C47 N4 C46 C42 177.0(15) . . . . ?
C47 C55 C54 C53 2(2) . . . . ?
C47 C55 C56 C58 -86(2) . . . . ?
C47 C55 C56 C57 151.9(17) . . . . ?
C47 C48 C52 C53 8(2) . . . . ?
C47 C48 C49 C51 105(2) . . . . ?
C47 C48 C49 C50 -120.3(19) . . . . ?
C79 C73 C74 C75 -179.7(16) . . . . ?
C79 C73 C74 C82 7(3) . . . . ?
C79 C78 C83 C84 -11(3) . . . . ?
C79 C78 C83 C86 -174.5(15) . . . . ?
C79 C80 C81 C82 5(3) . . . . ?
C66 C67 C68 C69 -71.3(19) . . . . ?
C66 C67 C68 C70 67.4(19) . . . . ?
C32 C31 C26 C25 -173.2(17) . . . . ?
C32 C31 C26 C27 -6(3) . . . . ?
C32 C31 C30 C29 -175.7(16) . . . . ?
C32 C31 C30 C35 -1(2) . . . . ?
C32 C37 C44 N3 -11(3) . . . . ?
C32 C37 C44 C43 179.4(16) . . . . ?
C32 C37 C36 C41 -171.7(16) . . . . ?
C32 C37 C36 C35 -2(3) . . . . ?
C97 C96 N7 O13 94.4(18) . . . . ?
C97 C96 N7 O14 -80.9(19) . . . . ?
C97 C96 C93 C94 2(3) . . . . ?
C97 C96 C93 C88 171.5(15) . . . . ?
C73 C72 C76 C77 -4(3) . . . . ?
C73 C72 C71 O9 169.3(17) . . . . ?
C73 C72 C71 N5 -7(3) . . . . ?
C73 C79 C78 C77 4(3) . . . . ?
C73 C79 C78 C83 -178.0(15) . . . . ?
C73 C79 C80 C85 -172.6(15) . . . . ?
C73 C79 C80 C81 -1(3) . . . . ?
C73 C74 C75 O10 -173.1(17) . . . . ?
C73 C74 C75 N5 10(2) . . . . ?
C73 C74 C82 C81 -4(3) . . . . ?
C98 C99 C100 C101 179.3(15) . . . . ?
C98 C99 C100 C104 7(2) . . . . ?
C98 C97 C96 N7 -179.3(15) . . . . ?
C98 C97 C96 C93 -1(3) . . . . ?
C92 C85 C84 C89 -4(3) . . . . ?
C92 C85 C84 C83 172.9(15) . . . . ?
C92 C85 C80 C79 176.8(16) . . . . ?
C92 C85 C80 C81 6(3) . . . . ?
C16 C15 C14 C18 -174.3(16) . . . . ?
C16 C15 C14 C13 8(3) . . . . ?
C96 C97 C98 C103 178.5(14) . . . . ?
C96 C97 C98 C99 2(2) . . . . ?
C24 C16 C17 N1 174.0(16) . . . . ?
C24 C16 C17 O2 2(3) . . . . ?
C76 C72 C73 C79 -1(3) . . . . ?
C76 C72 C73 C74 -173.0(16) . . . . ?
C76 C72 C71 O9 -11(3) . . . . ?
C76 C72 C71 N5 171.7(15) . . . . ?
C76 C77 C78 C79 -9(3) . . . . ?
C76 C77 C78 C83 173.0(17) . . . . ?
C76 C77 N6 O11A 121.3(19) . . . . ?
C76 C77 N6 O12A -58(3) . . . . ?
C78 C77 C76 C72 9(3) . . . . ?
C78 C77 N6 O11A -71(2) . . . . ?
C78 C77 N6 O12A 110(3) . . . . ?
C78 C79 C73 C72 1(3) . . . . ?
C78 C79 C73 C74 173.0(16) . . . . ?
C78 C79 C80 C85 10(3) . . . . ?
C78 C79 C80 C81 -178.9(16) . . . . ?
C78 C83 C86 C87 160.0(15) . . . . ?
C27 C22 C23 N2 2(3) . . . . ?
C27 C22 C23 C24 -167.8(17) . . . . ?
C27 C34 C33 C32 4(2) . . . . ?
C13 N1 C1 C9 -83.4(18) . . . . ?
C13 N1 C1 C2 96.1(18) . . . . ?
C13 N1 C17 C16 7(2) . . . . ?
C13 N1 C17 O2 178.7(15) . . . . ?
C60 C64 C65 C66 -5(3) . . . . ?
C60 C59 C67 C66 -6(3) . . . . ?
C60 C59 C67 C68 179.8(17) . . . . ?
C65 C64 C60 C59 2(2) . . . . ?
C65 C64 C60 C61 178.6(14) . . . . ?
C65 C66 C67 C59 3(2) . . . . ?
C65 C66 C67 C68 177.9(14) . . . . ?
C67 C59 C60 C64 3(3) . . . . ?
C67 C59 C60 C61 -173.3(16) . . . . ?
C67 C66 C65 C64 2(2) . . . . ?
C40 C41 C36 C37 177.3(16) . . . . ?
C40 C41 C36 C35 7(3) . . . . ?
C40 C39 C38 C35 -4(3) . . . . ?
C36 C37 C44 N3 172.3(16) . . . . ?
C36 C37 C44 C43 2(3) . . . . ?
C36 C37 C32 C31 -3(3) . . . . ?
C36 C37 C32 C33 161.5(15) . . . . ?
C36 C41 C40 C45 172.4(16) . . . . ?
C36 C41 C40 C39 -6(3) . . . . ?
C36 C35 C38 C39 5(3) . . . . ?
C110 C106 C107 C109 -34(2) . . . . ?
C110 C106 C107 C108 92.6(16) . . . . ?
C88 C89 C84 C85 -177.1(16) . . . . ?
C88 C89 C84 C83 6(3) . . . . ?
C88 C87 C86 C83 18(2) . . . . ?
C74 C82 C81 C80 -2(3) . . . . ?
C84 C89 C88 C87 8(3) . . . . ?
C84 C89 C88 C93 -178.7(15) . . . . ?
C84 C85 C92 C91 4(3) . . . . ?
C84 C85 C80 C79 -9(3) . . . . ?
C84 C85 C80 C81 -179.9(16) . . . . ?
C84 C83 C86 C87 -5(2) . . . . ?
C45 N4 C47 C55 93.8(19) . . . . ?
C45 N4 C47 C48 -90.9(18) . . . . ?
C45 N4 C46 O8 -179.1(17) . . . . ?
C45 N4 C46 C42 1(3) . . . . ?
C45 C40 C39 C38 -174.0(16) . . . . ?
C43 C42 C41 C40 179.3(16) . . . . ?
C43 C42 C41 C36 6(3) . . . . ?
C43 C42 C46 N4 -179.6(16) . . . . ?
C43 C42 C46 O8 1(3) . . . . ?
C19 C18 C14 C15 5(2) . . . . ?
C19 C18 C14 C13 -177.7(15) . . . . ?
C80 C85 C92 C91 178.5(16) . . . . ?
C80 C85 C84 C89 -178.7(16) . . . . ?
C80 C85 C84 C83 -2(2) . . . . ?
C80 C79 C73 C72 -177.1(16) . . . . ?
C80 C79 C73 C74 -5(3) . . . . ?
C80 C79 C78 C77 -178.4(16) . . . . ?
C80 C79 C78 C83 0(2) . . . . ?
C71 N5 C59 C60 94.8(18) . . . . ?
C71 N5 C59 C67 -87.1(19) . . . . ?
C71 N5 C75 O10 170.8(17) . . . . ?
C71 N5 C75 C74 -12(3) . . . . ?
C71 C72 C73 C79 178.5(16) . . . . ?
C71 C72 C73 C74 6(3) . . . . ?
C71 C72 C76 C77 176.8(16) . . . . ?
C29 C30 C35 C36 171.4(16) . . . . ?
C29 C30 C35 C38 -7(3) . . . . ?
C28 C25 C20 C21 -172.4(15) . . . . ?
C28 C25 C20 C19 2(3) . . . . ?
C28 C25 C26 C31 -12(3) . . . . ?
C28 C25 C26 C27 -178.5(15) . . . . ?
C2 C1 C9 C8 2(2) . . . . ?
C2 C1 C9 C10 178.3(15) . . . . ?
C35 C30 C29 C28 175.8(15) . . . . ?
C112 C113 C114 C115 52(2) . . . . ?
C112 C113 C114 C116 -70(2) . . . . ?
C111 C110 C106 C105 -4(2) . . . . ?
C111 C110 C106 C107 -178.6(14) . . . . ?
C75 N5 C59 C60 -98.5(18) . . . . ?
C75 N5 C59 C67 80(2) . . . . ?
C75 N5 C71 O9 -165.8(17) . . . . ?
C75 N5 C71 C72 11(3) . . . . ?
C75 C74 C82 C81 -176.7(15) . . . . ?
C8 C9 C10 C12 -64.5(19) . . . . ?
C8 C9 C10 C11 80(2) . . . . ?
C8 C7 C6 C2 1(3) . . . . ?
C54 C55 C47 N4 177.7(13) . . . . ?
C54 C55 C47 C48 3(2) . . . . ?
C54 C55 C56 C58 95.3(18) . . . . ?
C54 C55 C56 C57 -27(2) . . . . ?
C54 C53 C52 C48 -4(3) . . . . ?
C82 C74 C75 O10 0(3) . . . . ?
C82 C74 C75 N5 -177.2(17) . . . . ?
C39 C40 C45 N4 -176.3(16) . . . . ?
C39 C40 C45 O7 -8(3) . . . . ?
C91 C90 C89 C88 178.5(15) . . . . ?
C91 C90 C89 C84 -1(2) . . . . ?
C91 C90 C95 C94 -178.4(16) . . . . ?
C91 C90 C95 C102 11(2) . . . . ?
C106 C105 C113 C112 -3(2) . . . . ?
C106 C105 C113 C114 174.3(15) . . . . ?
C106 C110 C111 C112 2(2) . . . . ?
C56 C55 C47 N4 -1(3) . . . . ?
C56 C55 C47 C48 -176.1(15) . . . . ?
C56 C55 C54 C53 -178.9(15) . . . . ?
C10 C9 C8 C7 -175.8(14) . . . . ?
C6 C2 C3 C4 -64(2) . . . . ?
C6 C2 C3 C5 76(2) . . . . ?
C114 C113 C112 C111 -176.9(15) . . . . ?
C3 C2 C6 C7 -173.7(16) . . . . ?
C87 C88 C93 C94 165.1(15) . . . . ?
C87 C88 C93 C96 -5(3) . . . . ?
C17 N1 C1 C9 96.5(18) . . . . ?
C17 N1 C1 C2 -84.0(19) . . . . ?
C17 N1 C13 O1 173.0(15) . . . . ?
C17 N1 C13 C14 -1(2) . . . . ?
C17 C16 C24 C23 -177.5(15) . . . . ?
C52 C48 C49 C51 -67(2) . . . . ?
C52 C48 C49 C50 67(2) . . . . ?
C52 C53 C54 C55 -1(3) . . . . ?
C49 C48 C52 C53 -178.7(15) . . . . ?
C46 N4 C47 C55 -82(2) . . . . ?
C46 N4 C47 C48 93.2(18) . . . . ?
C46 N4 C45 O7 -174.3(16) . . . . ?
C46 N4 C45 C40 -6(3) . . . . ?
C46 C42 C41 C40 -5(2) . . . . ?
C46 C42 C41 C36 -177.4(15) . . . . ?
C46 C42 C43 C44 -174.8(15) . . . . ?
N7 C96 C93 C94 179.7(16) . . . . ?
N7 C96 C93 C88 -11(3) . . . . ?
C93 C94 C99 C100 -173.6(15) . . . . ?
C93 C94 C99 C98 4(2) . . . . ?
C93 C94 C95 C90 -1(3) . . . . ?
C93 C94 C95 C102 170.2(15) . . . . ?
C93 C96 N7 O13 -84(2) . . . . ?
C93 C96 N7 O14 101(2) . . . . ?
C93 C88 C87 C86 167.3(14) . . . . ?
N6 C77 C76 C72 176.9(15) . . . . ?
N6 C77 C78 C79 -175.4(15) . . . . ?
N6 C77 C78 C83 7(3) . . . . ?

loop_
_smtbx_masks_void_nr
_smtbx_masks_void_average_x
_smtbx_masks_void_average_y
_smtbx_masks_void_average_z
_smtbx_masks_void_volume
_smtbx_masks_void_count_electrons
_smtbx_masks_void_content
1 0.132 -0.290 0.210 2392.5 638.9 '8 CHLOROFORM,4 HEXANE'
